data_1508169
loop_
_publ_author_name
'Murahashi, Tetsuro'
'Shirato, Katsunori'
'Fukushima, Azusa'
'Takase, Kohei'
'Suenobu, Tomoyoshi'
'Fukuzumi, Shunichi'
'Ogoshi, Sensuke'
'Kurosawa, Hideo'

_publ_section_title
;
 Redox-induced reversible metal assembly through translocation and
 reversible ligand coupling in tetranuclear metal sandwich frameworks.
;
_journal_issue 1
_journal_name_full 'Nature chemistry'
_journal_page_first 52
_journal_page_last 58
_journal_paper_doi 10.1038/nchem.1202
_journal_volume 4
_journal_year 2012
_chemical_formula_moiety 'C62 H58 B2 F8 N2 O4 Pd4'
_chemical_formula_sum 'C62 H58 B2 F8 N2 O4 Pd4'
_chemical_formula_weight 1494.36
_space_group_IT_number 14
_symmetry_cell_setting monoclinic
_symmetry_Int_Tables_number 14
_symmetry_space_group_name_Hall '-P 2ybc'
_symmetry_space_group_name_H-M 'P 1 21/c 1'
_atom_sites_solution_hydrogens geom
_atom_sites_solution_primary direct
_atom_sites_solution_secondary difmap
_cell_angle_alpha 90.0000
_cell_angle_beta 93.2773(14)
_cell_angle_gamma 90.0000
_cell_formula_units_Z 4
_cell_length_a 7.8918(4)
_cell_length_b 24.8188(13)
_cell_length_c 29.1008(16)
_cell_measurement_reflns_used 31563
_cell_measurement_temperature 123
_cell_measurement_theta_max 30.50
_cell_measurement_theta_min 2.98
_cell_volume 5690.5(5)
_computing_cell_refinement 'RAPID AUTO'
_computing_data_collection 'RAPID AUTO (Rigaku, ????)'
_computing_data_reduction 'RAPID AUTO'
_computing_molecular_graphics 'CrystalStructure 4.0'
_computing_publication_material 'CrystalStructure 4.0 (Rigaku, 2010)'
_computing_structure_refinement 'CRYSTALS (Carruthers, et al., 1999)'
_computing_structure_solution 'DIRDIF99-PATTY (Gould, et al., 1999)'
_diffrn_ambient_temperature 123
_diffrn_detector_area_resol_mean 10.000
_diffrn_measured_fraction_theta_full 0.995
_diffrn_measured_fraction_theta_max 0.995
_diffrn_measurement_device_type 'Rigaku R-AXIS RAPID'
_diffrn_measurement_method \w
_diffrn_radiation_type 'Mo K\a'
_diffrn_radiation_wavelength 0.71075
_diffrn_reflns_av_R_equivalents 0.0427
_diffrn_reflns_limit_h_max 11
_diffrn_reflns_limit_h_min -11
_diffrn_reflns_limit_k_max 34
_diffrn_reflns_limit_k_min -35
_diffrn_reflns_limit_l_max 41
_diffrn_reflns_limit_l_min -41
_diffrn_reflns_number 67972
_diffrn_reflns_theta_full 30.50
_diffrn_reflns_theta_max 30.50
_diffrn_standards_number 0
_exptl_absorpt_coefficient_mu 1.321
_exptl_absorpt_correction_T_max 0.768
_exptl_absorpt_correction_T_min 0.548
_exptl_absorpt_correction_type multi-scan
_exptl_absorpt_process_details 'ABSCOR (Rigaku, 1995)'
_exptl_crystal_colour yellow
_exptl_crystal_density_diffrn 1.744
_exptl_crystal_density_method 'not measured'
_exptl_crystal_description block
_exptl_crystal_F_000 2968.00
_exptl_crystal_size_max 0.400
_exptl_crystal_size_mid 0.400
_exptl_crystal_size_min 0.200
_refine_diff_density_max 2.540
_refine_diff_density_min -1.140
_refine_ls_extinction_method none
_refine_ls_goodness_of_fit_ref 0.823
_refine_ls_hydrogen_treatment constr
_refine_ls_number_parameters 793
_refine_ls_number_reflns 14714
_refine_ls_R_factor_gt 0.0461
_refine_ls_shift/su_max 0.032
_refine_ls_structure_factor_coef F
_refine_ls_weighting_details
;
    Chebychev polynomial with 3 parameters (Carruthers & Watkin, 1979)
    7.2241    5.6828    5.3644
;
_refine_ls_weighting_scheme calc
_refine_ls_wR_factor_ref 0.0722
_reflns_number_gt 14714
_reflns_number_total 17274
_reflns_threshold_expression F>2.0\s(F)
_cod_data_source_file nchem.1202-s5.cif
_cod_data_source_block shirato3
_cod_database_code 1508169

loop_
_symmetry_equiv_pos_site_id
_symmetry_equiv_pos_as_xyz
1 +X,+Y,+Z
2 -X,1/2+Y,1/2-Z
3 -X,-Y,-Z
4 +X,1/2-Y,1/2+Z

loop_
_atom_site_label
_atom_site_type_symbol
_atom_site_fract_x
_atom_site_fract_y
_atom_site_fract_z
_atom_site_U_iso_or_equiv
_atom_site_adp_type
_atom_site_occupancy
_atom_site_symmetry_multiplicity
_atom_site_calc_flag
_atom_site_refinement_flags
Pd1 Pd 1.03821(3) 0.445960(10) 0.654430(10) 0.02364(6) Uani 1.0 4 d .
Pd2 Pd 0.90668(2) 0.541890(10) 0.684790(10) 0.02146(6) Uani 1.0 4 d .
Pd3 Pd 0.95519(2) 0.777600(10) 0.633140(10) 0.01953(6) Uani 1.0 4 d .
Pd4 Pd 0.82292(2) 0.846540(10) 0.564740(10) 0.01886(6) Uani 1.0 4 d .
F1 F 1.5124(6) 0.41738(15) 0.84653(11) 0.0813(12) Uani 1.0 4 d .
F2 F 1.4035(4) 0.46774(12) 0.78594(11) 0.0608(9) Uani 1.0 4 d .
F3 F 1.6450(4) 0.41798(12) 0.78058(13) 0.0659(10) Uani 1.0 4 d .
F4 F 1.3907(5) 0.37564(15) 0.78547(15) 0.0783(12) Uani 1.0 4 d .
F5 F 0.5728(7) 0.6400(3) 0.5752(2) 0.0515(12) Uiso 0.5000 4 d .
F6 F 0.3446(7) 0.6945(3) 0.56342(18) 0.0484(11) Uiso 0.5000 4 d .
F7 F 0.3024(12) 0.6066(4) 0.5655(3) 0.070(3) Uiso 0.5000 4 d .
F8 F 0.4015(8) 0.6543(3) 0.6335(3) 0.0343(14) Uiso 0.5000 4 d .
F9 F 0.1802(15) 0.6653(5) 0.5859(4) 0.109(3) Uiso 0.5000 4 d .
F10 F 0.4394(15) 0.6813(5) 0.5547(4) 0.111(4) Uiso 0.5000 4 d .
F11 F 0.3440(10) 0.5941(3) 0.5713(3) 0.0558(16) Uiso 0.5000 4 d .
F12 F 0.4226(12) 0.6476(4) 0.6273(4) 0.060(3) Uiso 0.5000 4 d .
O1 O 1.1516(6) 0.48663(17) 0.87629(11) 0.0619(11) Uani 1.0 4 d .
O2 O 1.1426(5) 0.54966(14) 0.82626(12) 0.0546(10) Uani 1.0 4 d .
O7 O 0.7615(8) 0.4966(3) 0.5401(3) 0.126(3) Uani 1.0 4 d .
O8 O 0.9916(10) 0.4903(3) 0.55531(19) 0.106(2) Uani 1.0 4 d .
N1 N 1.1106(5) 0.50502(18) 0.83874(13) 0.0498(10) Uani 1.0 4 d .
N2 N 0.8841(8) 0.5189(3) 0.5486(2) 0.0735(16) Uani 1.0 4 d .
C1 C 0.9391(4) 0.35974(13) 0.63927(13) 0.0307(7) Uani 1.0 4 d .
C2 C 0.8155(4) 0.39968(13) 0.63352(13) 0.0303(7) Uani 1.0 4 d .
C3 C 0.7740(4) 0.43225(13) 0.67208(13) 0.0304(7) Uani 1.0 4 d .
C4 C 0.6985(4) 0.48347(12) 0.66605(12) 0.0279(7) Uani 1.0 4 d .
C5 C 0.6582(4) 0.51754(12) 0.70405(11) 0.0267(7) Uani 1.0 4 d .
C6 C 0.6518(4) 0.57365(12) 0.69710(10) 0.0242(6) Uani 1.0 4 d .
C7 C 0.6405(4) 0.61205(12) 0.73575(10) 0.0241(6) Uani 1.0 4 d .
C8 C 0.5444(4) 0.59823(14) 0.77316(12) 0.0312(8) Uani 1.0 4 d .
C9 C 0.5293(4) 0.63346(15) 0.80948(12) 0.0333(8) Uani 1.0 4 d .
C10 C 0.6124(4) 0.68298(14) 0.80913(11) 0.0310(7) Uani 1.0 4 d .
C11 C 0.7084(4) 0.69709(12) 0.77229(10) 0.0262(7) Uani 1.0 4 d .
C12 C 0.7239(4) 0.66210(11) 0.73539(10) 0.0224(6) Uani 1.0 4 d .
C13 C 0.8288(4) 0.67766(10) 0.69493(9) 0.0208(6) Uani 1.0 4 d .
C14 C 0.7906(4) 0.73510(11) 0.67954(9) 0.0206(6) Uani 1.0 4 d .
C15 C 0.7060(3) 0.74382(11) 0.63707(9) 0.0207(6) Uani 1.0 4 d .
C16 C 0.6565(4) 0.79640(11) 0.61951(10) 0.0223(6) Uani 1.0 4 d .
C17 C 0.5906(3) 0.80127(11) 0.57286(9) 0.0214(6) Uani 1.0 4 d .
C18 C 0.5414(4) 0.84982(11) 0.55219(10) 0.0213(6) Uani 1.0 4 d .
C19 C 0.4595(4) 0.85244(12) 0.50564(10) 0.0229(6) Uani 1.0 4 d .
C20 C 0.4378(4) 0.90256(13) 0.48369(11) 0.0274(7) Uani 1.0 4 d .
C21 C 0.3533(4) 0.90697(15) 0.44054(11) 0.0319(8) Uani 1.0 4 d .
C22 C 0.2868(4) 0.86108(16) 0.41892(10) 0.0322(8) Uani 1.0 4 d .
C23 C 0.3031(4) 0.81075(15) 0.44033(11) 0.0314(8) Uani 1.0 4 d .
C24 C 0.3909(4) 0.80658(13) 0.48352(10) 0.0277(7) Uani 1.0 4 d .
C25 C 0.9977(4) 0.32498(13) 0.60236(13) 0.0321(8) Uani 1.0 4 d .
C26 C 1.0922(5) 0.27875(13) 0.61433(14) 0.0344(8) Uani 1.0 4 d .
C27 C 1.1469(5) 0.24400(15) 0.58120(16) 0.0411(9) Uani 1.0 4 d .
C28 C 1.1080(5) 0.25455(16) 0.53513(16) 0.0436(10) Uani 1.0 4 d .
C29 C 1.0136(6) 0.30012(17) 0.52209(15) 0.0444(10) Uani 1.0 4 d .
C30 C 0.9591(6) 0.33566(15) 0.55561(14) 0.0398(9) Uani 1.0 4 d .
C31 C 0.9262(4) 0.91842(11) 0.52401(10) 0.0235(6) Uani 1.0 4 d .
C32 C 1.0465(4) 0.87785(12) 0.53474(10) 0.0246(6) Uani 1.0 4 d .
C33 C 1.0910(4) 0.86747(12) 0.58259(11) 0.0260(7) Uani 1.0 4 d .
C34 C 1.1650(4) 0.81846(12) 0.59982(10) 0.0245(6) Uani 1.0 4 d .
C35 C 1.2042(4) 0.81134(12) 0.64763(11) 0.0259(7) Uani 1.0 4 d .
C36 C 1.2074(4) 0.75856(12) 0.66630(10) 0.0238(6) Uani 1.0 4 d .
C37 C 1.2097(4) 0.74826(11) 0.71599(10) 0.0231(6) Uani 1.0 4 d .
C38 C 1.2949(4) 0.78425(13) 0.74700(12) 0.0305(7) Uani 1.0 4 d .
C39 C 1.2907(5) 0.77674(13) 0.79423(12) 0.0336(8) Uani 1.0 4 d .
C40 C 1.2058(5) 0.73280(14) 0.81155(11) 0.0321(8) Uani 1.0 4 d .
C41 C 1.1226(4) 0.69622(13) 0.78140(10) 0.0269(7) Uani 1.0 4 d .
C42 C 1.1228(4) 0.70350(11) 0.73373(10) 0.0228(6) Uani 1.0 4 d .
C43 C 1.0262(4) 0.66537(11) 0.70112(9) 0.0210(6) Uani 1.0 4 d .
C44 C 1.0680(4) 0.60753(11) 0.71279(9) 0.0209(6) Uani 1.0 4 d .
C45 C 1.1542(4) 0.57678(12) 0.68085(10) 0.0237(6) Uani 1.0 4 d .
C46 C 1.2051(4) 0.52162(12) 0.68703(11) 0.0248(6) Uani 1.0 4 d .
C47 C 1.2689(4) 0.49250(11) 0.65010(11) 0.0259(7) Uani 1.0 4 d .
C48 C 1.3172(4) 0.43821(12) 0.65271(12) 0.0270(7) Uani 1.0 4 d .
C49 C 1.3836(4) 0.40812(13) 0.61442(12) 0.0303(7) Uani 1.0 4 d .
C50 C 1.4240(4) 0.35376(14) 0.62092(15) 0.0368(9) Uani 1.0 4 d .
C51 C 1.4906(5) 0.32367(16) 0.58590(18) 0.0466(11) Uani 1.0 4 d .
C52 C 1.5155(5) 0.34604(19) 0.54431(18) 0.0516(12) Uani 1.0 4 d .
C53 C 1.4763(6) 0.4007(2) 0.53675(16) 0.0478(11) Uani 1.0 4 d .
C54 C 1.4107(5) 0.43157(15) 0.57116(14) 0.0379(9) Uani 1.0 4 d .
C55 C 0.8611(4) 0.93283(12) 0.47759(10) 0.0235(6) Uani 1.0 4 d .
C56 C 0.7803(4) 0.98258(12) 0.47117(11) 0.0277(7) Uani 1.0 4 d .
C57 C 0.7158(5) 0.99812(14) 0.42755(13) 0.0343(8) Uani 1.0 4 d .
C58 C 0.7280(5) 0.96416(15) 0.39008(12) 0.0352(8) Uani 1.0 4 d .
C59 C 0.8099(5) 0.91484(16) 0.39598(12) 0.0363(9) Uani 1.0 4 d .
C60 C 0.8753(4) 0.89912(13) 0.43936(11) 0.0297(7) Uani 1.0 4 d .
C61 C 1.0143(9) 0.4694(3) 0.80634(18) 0.0766(19) Uani 1.0 4 d .
C62 C 0.9074(9) 0.5791(3) 0.5398(3) 0.077(2) Uani 1.0 4 d .
B1 B 1.4852(6) 0.42020(17) 0.79961(16) 0.0397(10) Uani 1.0 4 d .
B2 B 0.3943(9) 0.6456(3) 0.58498(19) 0.0565(15) Uani 1.0 4 d .
H1 H 0.4895 0.5651 0.7733 0.0375 Uiso 1.0 4 calc R
H2 H 0.4648 0.6238 0.8339 0.0401 Uiso 1.0 4 calc R
H3 H 0.6035 0.7067 0.8336 0.0374 Uiso 1.0 4 calc R
H4 H 0.7638 0.7302 0.7724 0.0315 Uiso 1.0 4 calc R
H5 H 0.4802 0.9334 0.4985 0.0330 Uiso 1.0 4 calc R
H6 H 0.3421 0.9402 0.4260 0.0383 Uiso 1.0 4 calc R
H7 H 0.2298 0.8636 0.3901 0.0386 Uiso 1.0 4 calc R
H8 H 0.2574 0.7802 0.4258 0.0375 Uiso 1.0 4 calc R
H9 H 0.4027 0.7730 0.4975 0.0332 Uiso 1.0 4 calc R
H10 H 1.1183 0.2712 0.6452 0.0411 Uiso 1.0 4 calc R
H11 H 1.2099 0.2136 0.5898 0.0492 Uiso 1.0 4 calc R
H12 H 1.1453 0.2312 0.5128 0.0528 Uiso 1.0 4 calc R
H13 H 0.9865 0.3069 0.4911 0.0535 Uiso 1.0 4 calc R
H14 H 0.8975 0.3663 0.5469 0.0480 Uiso 1.0 4 calc R
H15 H 1.3548 0.8131 0.7355 0.0362 Uiso 1.0 4 calc R
H16 H 1.3443 0.8014 0.8143 0.0397 Uiso 1.0 4 calc R
H17 H 1.2047 0.7276 0.8432 0.0380 Uiso 1.0 4 calc R
H18 H 1.0666 0.6668 0.7933 0.0319 Uiso 1.0 4 calc R
H19 H 1.4061 0.3377 0.6491 0.0440 Uiso 1.0 4 calc R
H20 H 1.5184 0.2877 0.5909 0.0560 Uiso 1.0 4 calc R
H21 H 1.5588 0.3254 0.5210 0.0623 Uiso 1.0 4 calc R
H22 H 1.4951 0.4164 0.5085 0.0575 Uiso 1.0 4 calc R
H23 H 1.3839 0.4677 0.5662 0.0457 Uiso 1.0 4 calc R
H24 H 0.7697 1.0057 0.4960 0.0330 Uiso 1.0 4 calc R
H25 H 0.6629 1.0314 0.4236 0.0411 Uiso 1.0 4 calc R
H26 H 0.6831 0.9744 0.3611 0.0419 Uiso 1.0 4 calc R
H27 H 0.8201 0.8919 0.3710 0.0435 Uiso 1.0 4 calc R
H28 H 0.9287 0.8659 0.4432 0.0353 Uiso 1.0 4 calc R
H29 H 0.9048 0.4848 0.7986 0.0921 Uiso 1.0 4 calc R
H30 H 1.0004 0.4351 0.8209 0.0921 Uiso 1.0 4 calc R
H31 H 1.0741 0.4647 0.7788 0.0919 Uiso 1.0 4 calc R
H32 H 0.7864 0.6549 0.6693 0.0251 Uiso 1.0 4 calc R
H33 H 1.0706 0.6717 0.6708 0.0252 Uiso 1.0 4 calc R
H34 H 0.6191 0.5945 0.6700 0.0292 Uiso 1.0 4 calc R
H35 H 0.7831 0.7660 0.7010 0.0247 Uiso 1.0 4 calc R
H36 H 1.1851 0.7900 0.5721 0.0296 Uiso 1.0 4 calc R
H37 H 0.9589 0.3473 0.6705 0.0370 Uiso 1.0 4 calc R
H38 H 0.6752 0.7158 0.6161 0.0247 Uiso 1.0 4 calc R
H39 H 0.5326 0.8797 0.5728 0.0256 Uiso 1.0 4 calc R
H40 H 1.2753 0.5121 0.6223 0.0310 Uiso 1.0 4 calc R
H41 H 1.3302 0.4216 0.6812 0.0323 Uiso 1.0 4 calc R
H42 H 1.0740 0.8969 0.6027 0.0312 Uiso 1.0 4 calc R
H43 H 1.2334 0.7311 0.6469 0.0285 Uiso 1.0 4 calc R
H44 H 0.6499 0.8290 0.6379 0.0265 Uiso 1.0 4 calc R
H45 H 0.7909 0.4102 0.7001 0.0364 Uiso 1.0 4 calc R
H46 H 0.7604 0.4052 0.6048 0.0366 Uiso 1.0 4 calc R
H47 H 0.6741 0.4959 0.6363 0.0336 Uiso 1.0 4 calc R
H48 H 0.6366 0.5027 0.7325 0.0322 Uiso 1.0 4 calc R
H49 H 0.5802 0.7701 0.5552 0.0256 Uiso 1.0 4 calc R
H50 H 0.8842 0.9375 0.5484 0.0282 Uiso 1.0 4 calc R
H51 H 1.0961 0.8584 0.5117 0.0296 Uiso 1.0 4 calc R
H52 H 1.2276 0.8410 0.6665 0.0313 Uiso 1.0 4 calc R
H53 H 1.1802 0.5935 0.6535 0.0285 Uiso 1.0 4 calc R
H54 H 1.1962 0.5050 0.7155 0.0298 Uiso 1.0 4 calc R
H55 H 1.0377 0.5925 0.7404 0.0251 Uiso 1.0 4 calc R
H56 H 0.8015 0.5975 0.5428 0.0921 Uiso 1.0 4 calc R
H57 H 0.9912 0.5935 0.5616 0.0921 Uiso 1.0 4 calc R
H58 H 0.9440 0.5842 0.5092 0.0921 Uiso 1.0 4 calc R

loop_
_atom_site_aniso_label
_atom_site_aniso_U_11
_atom_site_aniso_U_22
_atom_site_aniso_U_33
_atom_site_aniso_U_12
_atom_site_aniso_U_13
_atom_site_aniso_U_23
Pd1 0.01797(10) 0.01985(11) 0.03312(12) -0.00039(7) 0.00165(8) -0.00219(7)
Pd2 0.01848(10) 0.01831(11) 0.02781(11) -0.00123(6) 0.00316(8) -0.00064(7)
Pd3 0.01832(10) 0.01885(11) 0.02136(11) -0.00145(6) 0.00049(7) 0.00058(6)
Pd4 0.01607(10) 0.01909(11) 0.02149(10) -0.00037(6) 0.00179(7) 0.00005(6)
F1 0.136(4) 0.063(2) 0.0440(16) 0.003(2) -0.0037(18) 0.0096(14)
F2 0.0701(18) 0.0430(14) 0.0707(19) 0.0161(13) 0.0170(15) 0.0208(14)
F3 0.0645(18) 0.0459(15) 0.090(3) 0.0072(13) 0.0296(17) 0.0221(15)
F4 0.077(3) 0.0585(19) 0.098(3) -0.0189(17) -0.0094(19) -0.0145(19)
O1 0.081(3) 0.072(3) 0.0322(14) -0.009(2) 0.0049(15) 0.0061(15)
O2 0.069(2) 0.0505(18) 0.0451(17) -0.0045(15) 0.0093(15) 0.0089(14)
O7 0.118(5) 0.095(4) 0.155(6) -0.068(4) -0.073(4) 0.064(4)
O8 0.162(6) 0.075(4) 0.077(4) -0.001(4) -0.034(4) 0.035(3)
N1 0.052(2) 0.062(3) 0.0361(16) -0.0005(17) 0.0047(15) 0.0039(16)
N2 0.076(4) 0.076(4) 0.068(3) -0.012(3) 0.006(3) 0.015(3)
C1 0.0248(13) 0.0249(14) 0.0430(17) -0.0025(11) 0.0063(12) -0.0046(12)
C2 0.0222(12) 0.0237(13) 0.0451(17) -0.0037(10) 0.0033(12) -0.0051(12)
C3 0.0205(12) 0.0249(14) 0.0462(18) -0.0052(10) 0.0055(12) -0.0024(12)
C4 0.0195(11) 0.0212(13) 0.0434(16) -0.0068(10) 0.0040(11) -0.0016(11)
C5 0.0224(12) 0.0221(13) 0.0360(15) -0.0015(10) 0.0061(10) 0.0008(11)
C6 0.0186(11) 0.0228(13) 0.0314(13) -0.0010(9) 0.0031(10) 0.0032(10)
C7 0.0194(11) 0.0225(12) 0.0308(13) 0.0013(9) 0.0050(10) 0.0046(10)
C8 0.0252(13) 0.0312(15) 0.0381(16) 0.0019(11) 0.0094(12) 0.0094(12)
C9 0.0277(14) 0.0410(18) 0.0319(15) 0.0067(13) 0.0083(11) 0.0059(13)
C10 0.0280(13) 0.0375(17) 0.0279(14) 0.0070(12) 0.0050(11) -0.0022(12)
C11 0.0272(13) 0.0285(14) 0.0228(12) 0.0027(11) 0.0018(10) -0.0002(10)
C12 0.0223(11) 0.0214(12) 0.0234(12) 0.0037(9) -0.0002(9) 0.0038(10)
C13 0.0210(11) 0.0169(11) 0.0244(11) 0.0003(9) 0.0002(9) -0.0015(9)
C14 0.0200(11) 0.0213(12) 0.0205(11) 0.0019(9) 0.0014(9) -0.0008(9)
C15 0.0163(10) 0.0202(12) 0.0256(12) -0.0021(9) -0.0008(9) 0.0016(9)
C16 0.0167(10) 0.0227(12) 0.0275(12) 0.0006(9) 0.0018(9) 0.0015(10)
C17 0.0156(10) 0.0247(12) 0.0238(12) -0.0005(9) 0.0006(9) -0.0000(9)
C18 0.0174(11) 0.0236(12) 0.0233(11) 0.0020(9) 0.0032(9) 0.0003(9)
C19 0.0172(10) 0.0286(13) 0.0232(12) 0.0016(9) 0.0029(9) 0.0030(10)
C20 0.0221(12) 0.0280(14) 0.0321(14) 0.0033(10) 0.0006(10) 0.0072(11)
C21 0.0314(14) 0.0387(17) 0.0258(13) 0.0086(13) 0.0032(11) 0.0122(12)
C22 0.0252(13) 0.0496(19) 0.0216(13) 0.0044(13) -0.0000(10) 0.0057(12)
C23 0.0303(14) 0.0369(16) 0.0268(14) 0.0048(12) -0.0015(11) -0.0093(12)
C24 0.0303(14) 0.0262(13) 0.0268(13) 0.0040(11) 0.0027(11) -0.0019(11)
C25 0.0256(13) 0.0215(13) 0.0494(18) -0.0043(11) 0.0035(12) -0.0060(12)
C26 0.0296(14) 0.0215(14) 0.052(2) -0.0024(11) -0.0008(14) -0.0054(12)
C27 0.0333(16) 0.0283(16) 0.062(3) 0.0005(13) 0.0012(15) -0.0112(16)
C28 0.0409(18) 0.0329(18) 0.058(3) -0.0040(14) 0.0132(16) -0.0133(16)
C29 0.049(2) 0.039(2) 0.045(2) 0.0021(16) 0.0111(17) -0.0027(16)
C30 0.0437(18) 0.0294(16) 0.047(2) 0.0030(14) 0.0079(15) 0.0013(14)
C31 0.0218(11) 0.0211(12) 0.0278(13) -0.0038(9) 0.0029(9) -0.0020(10)
C32 0.0191(11) 0.0268(13) 0.0280(13) -0.0046(10) 0.0029(9) -0.0015(10)
C33 0.0228(12) 0.0229(13) 0.0322(14) -0.0049(10) 0.0013(10) 0.0022(11)
C34 0.0170(11) 0.0263(13) 0.0306(13) -0.0033(9) 0.0038(9) 0.0008(10)
C35 0.0225(12) 0.0238(13) 0.0312(14) -0.0026(10) 0.0009(10) 0.0011(11)
C36 0.0207(11) 0.0234(13) 0.0273(13) -0.0004(9) 0.0001(9) 0.0002(10)
C37 0.0183(10) 0.0228(12) 0.0275(12) 0.0011(9) -0.0037(9) -0.0007(10)
C38 0.0296(14) 0.0243(14) 0.0361(16) 0.0009(11) -0.0114(12) -0.0021(12)
C39 0.0351(16) 0.0265(15) 0.0374(16) 0.0066(12) -0.0136(13) -0.0082(12)
C40 0.0361(15) 0.0344(16) 0.0249(14) 0.0084(13) -0.0076(11) -0.0047(11)
C41 0.0270(13) 0.0284(14) 0.0248(13) 0.0081(11) -0.0024(10) -0.0004(10)
C42 0.0201(11) 0.0229(12) 0.0250(12) 0.0029(9) -0.0021(9) -0.0018(10)
C43 0.0196(11) 0.0201(12) 0.0233(11) 0.0001(9) 0.0001(9) 0.0008(9)
C44 0.0217(11) 0.0175(11) 0.0233(11) 0.0008(9) 0.0002(9) -0.0006(9)
C45 0.0195(11) 0.0235(13) 0.0282(13) -0.0002(9) 0.0027(9) -0.0010(10)
C46 0.0192(11) 0.0235(13) 0.0317(13) 0.0009(10) 0.0021(10) -0.0008(10)
C47 0.0196(11) 0.0191(12) 0.0390(15) 0.0026(9) 0.0019(10) -0.0012(11)
C48 0.0185(11) 0.0215(13) 0.0407(16) 0.0009(9) 0.0001(11) -0.0032(11)
C49 0.0196(12) 0.0286(15) 0.0422(17) 0.0002(10) -0.0025(11) -0.0116(12)
C50 0.0233(13) 0.0301(16) 0.057(3) 0.0036(12) 0.0011(13) -0.0114(15)
C51 0.0268(15) 0.0303(17) 0.083(3) -0.0004(13) 0.0050(17) -0.0208(19)
C52 0.0337(17) 0.051(3) 0.071(3) -0.0018(16) 0.0089(18) -0.037(3)
C53 0.0401(19) 0.054(3) 0.050(3) 0.0030(17) 0.0072(16) -0.0194(19)
C54 0.0351(16) 0.0330(17) 0.0459(19) 0.0016(13) 0.0060(14) -0.0058(14)
C55 0.0196(11) 0.0233(12) 0.0275(13) -0.0034(9) 0.0009(9) -0.0001(10)
C56 0.0273(13) 0.0249(13) 0.0307(14) -0.0023(11) 0.0012(11) -0.0000(11)
C57 0.0334(15) 0.0265(15) 0.0423(17) -0.0045(12) -0.0045(13) 0.0091(13)
C58 0.0379(16) 0.0350(17) 0.0318(15) -0.0025(13) -0.0049(13) 0.0086(13)
C59 0.0411(17) 0.0376(18) 0.0300(15) -0.0018(14) 0.0008(13) -0.0040(13)
C60 0.0284(13) 0.0276(14) 0.0330(15) 0.0015(11) 0.0014(11) -0.0055(12)
C61 0.081(4) 0.108(5) 0.040(3) -0.052(4) 0.004(3) 0.001(3)
C62 0.069(4) 0.080(5) 0.082(5) -0.015(4) 0.006(3) -0.009(4)
B1 0.050(3) 0.0277(18) 0.042(2) -0.0020(16) 0.0077(17) 0.0039(15)
B2 0.087(4) 0.041(3) 0.043(3) -0.018(3) 0.018(3) -0.007(2)

loop_
_atom_type_symbol
_atom_type_description
_atom_type_scat_dispersion_real
_atom_type_scat_dispersion_imag
_atom_type_scat_source
C C 0.003 0.002
;
International Tables for Crystallography
(1992, Vol. C, Tables 4.2.6.8 and 6.1.1.4)
;
H H 0.000 0.000
;
International Tables for Crystallography
(1992, Vol. C, Table 6.1.1.4)
;
B B 0.001 0.001
;
International Tables for Crystallography
(1992, Vol. C, Tables 4.2.6.8 and 6.1.1.4)
;
F F 0.017 0.010
;
International Tables for Crystallography
(1992, Vol. C, Tables 4.2.6.8 and 6.1.1.4)
;
Pd Pd -0.999 1.007
;
International Tables for Crystallography
(1992, Vol. C, Tables 4.2.6.8 and 6.1.1.4)
;
N N 0.006 0.003
;
International Tables for Crystallography
(1992, Vol. C, Tables 4.2.6.8 and 6.1.1.4)
;
O O 0.011 0.006
;
International Tables for Crystallography
(1992, Vol. C, Tables 4.2.6.8 and 6.1.1.4)
;

loop_
_geom_angle_atom_site_label_1
_geom_angle_atom_site_label_2
_geom_angle_atom_site_label_3
_geom_angle
_geom_angle_publ_flag
Pd2 Pd1 C1 136.85(8) yes
Pd2 Pd1 C2 103.53(9) yes
Pd2 Pd1 C3 71.37(9) yes
Pd2 Pd1 C46 54.53(7) yes
Pd2 Pd1 C47 83.76(8) yes
Pd2 Pd1 C48 118.33(8) yes
C1 Pd1 C2 36.14(12) yes
C1 Pd1 C3 65.61(12) yes
C1 Pd1 C46 161.90(11) yes
C1 Pd1 C47 139.36(11) yes
C1 Pd1 C48 103.96(11) yes
C2 Pd1 C3 38.43(14) yes
C2 Pd1 C46 157.98(11) yes
C2 Pd1 C47 160.27(14) yes
C2 Pd1 C48 137.95(12) yes
C3 Pd1 C46 121.50(12) yes
C3 Pd1 C47 154.99(12) yes
C3 Pd1 C48 161.46(13) yes
C46 Pd1 C47 34.89(11) yes
C46 Pd1 C48 64.06(11) yes
C47 Pd1 C48 37.30(11) yes
Pd1 Pd2 C4 69.35(8) yes
Pd1 Pd2 C5 101.86(8) yes
Pd1 Pd2 C6 136.20(8) yes
Pd1 Pd2 C44 122.52(7) yes
Pd1 Pd2 C45 88.33(8) yes
Pd1 Pd2 C46 56.17(8) yes
C4 Pd2 C5 38.28(12) yes
C4 Pd2 C6 66.89(11) yes
C4 Pd2 C44 167.01(11) yes
C4 Pd2 C45 155.15(12) yes
C4 Pd2 C46 125.15(11) yes
C5 Pd2 C6 37.60(11) yes
C5 Pd2 C44 128.92(11) yes
C5 Pd2 C45 166.19(12) yes
C5 Pd2 C46 146.90(11) yes
C6 Pd2 C44 100.91(11) yes
C6 Pd2 C45 134.82(11) yes
C6 Pd2 C46 165.83(11) yes
C44 Pd2 C45 37.81(11) yes
C44 Pd2 C46 66.36(10) yes
C45 Pd2 C46 36.20(11) yes
Pd4 Pd3 C14 121.63(7) yes
Pd4 Pd3 C15 88.34(7) yes
Pd4 Pd3 C16 55.98(7) yes
Pd4 Pd3 C34 70.37(8) yes
Pd4 Pd3 C35 101.63(9) yes
Pd4 Pd3 C36 137.28(8) yes
C14 Pd3 C15 37.25(10) yes
C14 Pd3 C16 65.65(10) yes
C14 Pd3 C34 166.76(10) yes
C14 Pd3 C35 129.11(11) yes
C14 Pd3 C36 100.25(10) yes
C15 Pd3 C16 36.41(10) yes
C15 Pd3 C34 155.95(10) yes
C15 Pd3 C35 165.68(12) yes
C15 Pd3 C36 134.20(11) yes
C16 Pd3 C34 126.00(10) yes
C16 Pd3 C35 145.89(11) yes
C16 Pd3 C36 163.47(11) yes
C34 Pd3 C35 37.89(12) yes
C34 Pd3 C36 67.17(11) yes
C35 Pd3 C36 37.85(11) yes
Pd3 Pd4 C16 54.39(6) yes
Pd3 Pd4 C17 83.61(7) yes
Pd3 Pd4 C18 117.95(8) yes
Pd3 Pd4 C31 135.35(7) yes
Pd3 Pd4 C32 103.23(8) yes
Pd3 Pd4 C33 70.22(8) yes
C16 Pd4 C17 35.29(10) yes
C16 Pd4 C18 63.98(10) yes
C16 Pd4 C31 159.68(10) yes
C16 Pd4 C32 157.43(10) yes
C16 Pd4 C33 120.37(11) yes
C17 Pd4 C18 36.80(10) yes
C17 Pd4 C31 141.00(10) yes
C17 Pd4 C32 160.75(11) yes
C17 Pd4 C33 153.78(11) yes
C18 Pd4 C31 105.32(10) yes
C18 Pd4 C32 138.59(11) yes
C18 Pd4 C33 163.68(11) yes
C31 Pd4 C32 36.45(11) yes
C31 Pd4 C33 65.13(11) yes
C32 Pd4 C33 38.45(12) yes
F10 F5 B2 51.4(6) yes
F9 F6 B2 69.6(6) yes
F6 F9 B2 48.7(5) yes
F5 F10 B2 60.2(7) yes
O1 N1 O2 124.9(5) yes
O1 N1 C61 116.9(5) yes
O2 N1 C61 118.1(5) yes
O7 N2 O8 111.1(7) yes
O7 N2 C62 123.5(7) yes
O8 N2 C62 123.6(7) yes
Pd1 C1 C2 65.90(18) yes
Pd1 C1 C25 124.4(3) yes
C2 C1 C25 125.1(4) yes
Pd1 C2 C1 77.95(19) yes
Pd1 C2 C3 72.45(18) yes
C1 C2 C3 119.7(4) yes
Pd1 C3 C2 69.11(18) yes
Pd1 C3 C4 103.3(2) yes
C2 C3 C4 121.6(4) yes
Pd2 C4 C3 104.8(2) yes
Pd2 C4 C5 67.89(17) yes
C3 C4 C5 122.9(3) yes
Pd2 C5 C4 73.82(17) yes
Pd2 C5 C6 73.22(17) yes
C4 C5 C6 118.5(3) yes
Pd2 C6 C5 69.18(17) yes
Pd2 C6 C7 116.61(18) yes
C5 C6 C7 122.1(3) yes
C6 C7 C8 119.4(3) yes
C6 C7 C12 120.9(3) yes
C8 C7 C12 119.7(3) yes
C7 C8 C9 120.8(3) yes
C8 C9 C10 119.4(4) yes
C9 C10 C11 120.3(3) yes
C10 C11 C12 120.8(3) yes
C7 C12 C11 118.9(3) yes
C7 C12 C13 120.3(3) yes
C11 C12 C13 120.8(3) yes
C12 C13 C14 110.9(3) yes
C12 C13 C43 115.8(2) yes
C14 C13 C43 113.0(2) yes
Pd3 C14 C13 121.17(18) yes
Pd3 C14 C15 69.44(16) yes
C13 C14 C15 119.1(3) yes
Pd3 C15 C14 73.31(15) yes
Pd3 C15 C16 81.87(16) yes
C14 C15 C16 124.2(3) yes
Pd3 C16 Pd4 69.62(7) yes
Pd3 C16 C15 61.71(14) yes
Pd3 C16 C17 118.11(19) yes
Pd4 C16 C15 122.79(18) yes
Pd4 C16 C17 61.40(15) yes
C15 C16 C17 119.2(3) yes
Pd4 C17 C16 83.31(16) yes
Pd4 C17 C18 73.84(16) yes
C16 C17 C18 124.1(3) yes
Pd4 C18 C17 69.36(15) yes
Pd4 C18 C19 122.3(2) yes
C17 C18 C19 122.3(3) yes
C18 C19 C20 119.6(3) yes
C18 C19 C24 121.7(3) yes
C20 C19 C24 118.5(3) yes
C19 C20 C21 121.3(3) yes
C20 C21 C22 119.5(4) yes
C21 C22 C23 120.5(3) yes
C22 C23 C24 119.5(3) yes
C19 C24 C23 120.6(3) yes
C1 C25 C26 118.9(4) yes
C1 C25 C30 122.5(3) yes
C26 C25 C30 118.6(4) yes
C25 C26 C27 121.4(4) yes
C26 C27 C28 119.8(4) yes
C27 C28 C29 120.2(4) yes
C28 C29 C30 120.1(4) yes
C25 C30 C29 119.9(4) yes
Pd4 C31 C32 65.66(16) yes
Pd4 C31 C55 123.11(19) yes
C32 C31 C55 125.3(3) yes
Pd4 C32 C31 77.89(17) yes
Pd4 C32 C33 72.78(17) yes
C31 C32 C33 117.8(3) yes
Pd4 C33 C32 68.77(16) yes
Pd4 C33 C34 104.42(19) yes
C32 C33 C34 124.4(3) yes
Pd3 C34 C33 104.07(19) yes
Pd3 C34 C35 68.88(17) yes
C33 C34 C35 120.8(3) yes
Pd3 C35 C34 73.23(16) yes
Pd3 C35 C36 73.27(16) yes
C34 C35 C36 119.3(3) yes
Pd3 C36 C35 68.88(16) yes
Pd3 C36 C37 115.29(19) yes
C35 C36 C37 122.5(3) yes
C36 C37 C38 119.9(3) yes
C36 C37 C42 121.1(3) yes
C38 C37 C42 119.0(3) yes
C37 C38 C39 120.6(3) yes
C38 C39 C40 120.2(3) yes
C39 C40 C41 120.0(3) yes
C40 C41 C42 120.7(3) yes
C37 C42 C41 119.3(3) yes
C37 C42 C43 119.9(3) yes
C41 C42 C43 120.8(3) yes
C13 C43 C42 114.0(3) yes
C13 C43 C44 114.2(3) yes
C42 C43 C44 111.0(3) yes
Pd2 C44 C43 120.53(18) yes
Pd2 C44 C45 69.16(16) yes
C43 C44 C45 118.4(3) yes
Pd2 C45 C44 73.03(16) yes
Pd2 C45 C46 81.81(17) yes
C44 C45 C46 125.2(3) yes
Pd1 C46 Pd2 69.30(8) yes
Pd1 C46 C45 122.79(19) yes
Pd1 C46 C47 61.35(16) yes
Pd2 C46 C45 61.99(15) yes
Pd2 C46 C47 118.5(2) yes
C45 C46 C47 120.2(3) yes
Pd1 C47 C46 83.75(18) yes
Pd1 C47 C48 73.19(16) yes
C46 C47 C48 124.0(3) yes
Pd1 C48 C47 69.50(16) yes
Pd1 C48 C49 117.5(2) yes
C47 C48 C49 123.9(3) yes
C48 C49 C50 118.6(4) yes
C48 C49 C54 123.1(3) yes
C50 C49 C54 118.2(4) yes
C49 C50 C51 120.8(4) yes
C50 C51 C52 121.0(4) yes
C51 C52 C53 119.5(5) yes
C52 C53 C54 120.6(5) yes
C49 C54 C53 119.8(4) yes
C31 C55 C56 118.2(3) yes
C31 C55 C60 123.2(3) yes
C56 C55 C60 118.5(3) yes
C55 C56 C57 120.4(3) yes
C56 C57 C58 120.6(4) yes
C57 C58 C59 119.4(4) yes
C58 C59 C60 120.3(4) yes
C55 C60 C59 120.7(3) yes
F1 B1 F2 111.8(4) yes
F1 B1 F3 107.3(4) yes
F1 B1 F4 107.8(4) yes
F2 B1 F3 109.4(4) yes
F2 B1 F4 111.1(4) yes
F3 B1 F4 109.4(4) yes
F5 B2 F6 104.0(5) yes
F5 B2 F7 111.1(6) yes
F5 B2 F8 102.9(6) yes
F5 B2 F9 165.3(6) yes
F5 B2 F10 68.4(7) yes
F5 B2 F11 96.9(6) yes
F5 B2 F12 94.4(7) yes
F6 B2 F7 108.0(6) yes
F6 B2 F8 107.7(5) yes
F6 B2 F9 61.7(5) yes
F6 B2 F10 36.9(6) yes
F6 B2 F11 126.6(6) yes
F6 B2 F12 115.9(7) yes
F7 B2 F8 121.8(7) yes
F7 B2 F9 72.9(7) yes
F7 B2 F10 111.8(8) yes
F7 B2 F11 20.0(5) yes
F7 B2 F12 121.3(8) yes
F8 B2 F9 85.8(6) yes
F8 B2 F10 124.4(8) yes
F8 B2 F11 114.7(6) yes
F8 B2 F12 10.3(5) yes
F9 B2 F10 96.9(8) yes
F9 B2 F11 90.1(6) yes
F9 B2 F12 95.3(7) yes
F10 B2 F11 120.8(8) yes
F10 B2 F12 126.8(9) yes
F11 B2 F12 110.7(7) yes
Pd1 C1 H37 94.689 no
C2 C1 H37 114.516 no
C25 C1 H37 117.362 no
Pd1 C2 H46 120.419 no
C1 C2 H46 120.056 no
C3 C2 H46 120.225 no
Pd1 C3 H45 101.164 no
C2 C3 H45 107.969 no
C4 C3 H45 129.778 no
Pd2 C4 H47 97.004 no
C3 C4 H47 118.651 no
C5 C4 H47 118.451 no
Pd2 C5 H48 123.890 no
C4 C5 H48 120.689 no
C6 C5 H48 120.777 no
Pd2 C6 H34 105.193 no
C5 C6 H34 130.810 no
C7 C6 H34 104.469 no
C7 C8 H1 119.524 no
C9 C8 H1 119.660 no
C8 C9 H2 119.828 no
C10 C9 H2 120.739 no
C9 C10 H3 119.847 no
C11 C10 H3 119.859 no
C10 C11 H4 119.683 no
C12 C11 H4 119.466 no
C12 C13 H32 105.355 no
C14 C13 H32 105.265 no
C43 C13 H32 105.415 no
Pd3 C14 H35 94.287 no
C13 C14 H35 123.848 no
C15 C14 H35 113.390 no
Pd3 C15 H38 117.062 no
C14 C15 H38 123.439 no
C16 C15 H38 112.390 no
Pd3 C16 H44 98.812 no
Pd4 C16 H44 89.025 no
C15 C16 H44 125.293 no
C17 C16 H44 115.035 no
Pd4 C17 H49 114.703 no
C16 C17 H49 117.990 no
C18 C17 H49 117.930 no
Pd4 C18 H39 91.886 no
C17 C18 H39 115.389 no
C19 C18 H39 119.860 no
C19 C20 H5 119.084 no
C21 C20 H5 119.618 no
C20 C21 H6 120.621 no
C22 C21 H6 119.832 no
C21 C22 H7 120.248 no
C23 C22 H7 119.240 no
C22 C23 H8 120.089 no
C24 C23 H8 120.384 no
C19 C24 H9 120.004 no
C23 C24 H9 119.377 no
C25 C26 H10 119.401 no
C27 C26 H10 119.208 no
C26 C27 H11 120.125 no
C28 C27 H11 120.032 no
C27 C28 H12 119.788 no
C29 C28 H12 120.045 no
C28 C29 H13 120.047 no
C30 C29 H13 119.855 no
C25 C30 H14 119.970 no
C29 C30 H14 120.141 no
Pd4 C31 H50 81.329 no
C32 C31 H50 117.351 no
C55 C31 H50 117.395 no
Pd4 C32 H51 119.502 no
C31 C32 H51 121.182 no
C33 C32 H51 120.989 no
Pd4 C33 H42 99.146 no
C32 C33 H42 115.095 no
C34 C33 H42 120.448 no
Pd3 C34 H36 99.893 no
C33 C34 H36 111.447 no
C35 C34 H36 127.737 no
Pd3 C35 H52 124.823 no
C34 C35 H52 120.329 no
C36 C35 H52 120.401 no
Pd3 C36 H43 96.745 no
C35 C36 H43 116.764 no
C37 C36 H43 119.207 no
C37 C38 H15 119.352 no
C39 C38 H15 120.014 no
C38 C39 H16 119.770 no
C40 C39 H16 119.983 no
C39 C40 H17 119.996 no
C41 C40 H17 119.983 no
C40 C41 H18 119.427 no
C42 C41 H18 119.868 no
C13 C43 H33 105.407 no
C42 C43 H33 105.709 no
C44 C43 H33 105.708 no
Pd2 C44 H55 81.439 no
C43 C44 H55 120.828 no
C45 C44 H55 120.782 no
Pd2 C45 H53 118.171 no
C44 C45 H53 117.445 no
C46 C45 H53 117.326 no
Pd1 C46 H54 86.514 no
Pd2 C46 H54 89.643 no
C45 C46 H54 119.940 no
C47 C46 H54 119.896 no
Pd1 C47 H40 114.197 no
C46 C47 H40 115.152 no
C48 C47 H40 120.861 no
Pd1 C48 H41 94.484 no
C47 C48 H41 119.499 no
C49 C48 H41 115.346 no
C49 C50 H19 119.196 no
C51 C50 H19 119.978 no
C50 C51 H20 119.830 no
C52 C51 H20 119.209 no
C51 C52 H21 120.131 no
C53 C52 H21 120.341 no
C52 C53 H22 119.985 no
C54 C53 H22 119.394 no
C49 C54 H23 119.320 no
C53 C54 H23 120.868 no
C55 C56 H24 120.122 no
C57 C56 H24 119.476 no
C56 C57 H25 119.704 no
C58 C57 H25 119.645 no
C57 C58 H26 120.418 no
C59 C58 H26 120.171 no
C58 C59 H27 120.200 no
C60 C59 H27 119.506 no
C55 C60 H28 119.333 no
C59 C60 H28 119.983 no
N1 C61 H29 109.558 no
N1 C61 H30 108.596 no
N1 C61 H31 110.333 no
H29 C61 H30 109.441 no
H29 C61 H31 109.448 no
H30 C61 H31 109.447 no
N2 C62 H56 109.507 no
N2 C62 H57 109.701 no
N2 C62 H58 109.297 no
H56 C62 H57 109.435 no
H56 C62 H58 109.445 no
H57 C62 H58 109.442 no

loop_
_geom_bond_atom_site_label_1
_geom_bond_atom_site_label_2
_geom_bond_distance
_geom_bond_publ_flag
Pd1 Pd2 2.7625(4) yes
Pd1 C1 2.312(4) yes
Pd1 C2 2.158(3) yes
Pd1 C3 2.202(3) yes
Pd1 C46 2.453(3) yes
Pd1 C47 2.166(3) yes
Pd1 C48 2.213(3) yes
Pd2 C4 2.235(3) yes
Pd2 C5 2.156(3) yes
Pd2 C6 2.209(3) yes
Pd2 C44 2.196(3) yes
Pd2 C45 2.145(3) yes
Pd2 C46 2.405(3) yes
Pd3 Pd4 2.7824(4) yes
Pd3 C14 2.196(3) yes
Pd3 C15 2.147(3) yes
Pd3 C16 2.413(3) yes
Pd3 C34 2.212(3) yes
Pd3 C35 2.155(3) yes
Pd3 C36 2.213(3) yes
Pd4 C16 2.460(3) yes
Pd4 C17 2.175(3) yes
Pd4 C18 2.232(3) yes
Pd4 C31 2.315(3) yes
Pd4 C32 2.158(3) yes
Pd4 C33 2.211(3) yes
F1 B1 1.372(6) yes
F2 B1 1.392(6) yes
F3 B1 1.407(6) yes
F4 B1 1.383(6) yes
F5 F10 1.564(14) yes
F5 B2 1.460(9) yes
F6 F9 1.654(13) yes
F6 B2 1.412(8) yes
F7 B2 1.319(11) yes
F8 B2 1.426(9) yes
F9 B2 1.761(14) yes
F10 B2 1.313(14) yes
F11 B2 1.389(10) yes
F12 B2 1.241(11) yes
O1 N1 1.211(6) yes
O2 N1 1.197(6) yes
O7 N2 1.129(9) yes
O8 N2 1.115(10) yes
N1 C61 1.472(8) yes
N2 C62 1.530(10) yes
C1 C2 1.394(5) yes
C1 C25 1.473(5) yes
C2 C3 1.436(5) yes
C3 C4 1.410(5) yes
C4 C5 1.442(5) yes
C5 C6 1.408(5) yes
C6 C7 1.481(5) yes
C7 C8 1.404(5) yes
C7 C12 1.406(4) yes
C8 C9 1.382(5) yes
C9 C10 1.393(5) yes
C10 C11 1.392(5) yes
C11 C12 1.392(4) yes
C12 C13 1.527(4) yes
C13 C14 1.519(4) yes
C13 C43 1.587(4) yes
C14 C15 1.388(4) yes
C15 C16 1.447(4) yes
C16 C17 1.431(4) yes
C17 C18 1.392(4) yes
C18 C19 1.469(4) yes
C19 C20 1.404(5) yes
C19 C24 1.401(5) yes
C20 C21 1.392(5) yes
C21 C22 1.390(5) yes
C22 C23 1.399(6) yes
C23 C24 1.404(5) yes
C25 C26 1.402(5) yes
C25 C30 1.402(6) yes
C26 C27 1.381(6) yes
C27 C28 1.383(7) yes
C28 C29 1.395(6) yes
C29 C30 1.401(6) yes
C31 C32 1.407(4) yes
C31 C55 1.462(4) yes
C32 C33 1.440(5) yes
C33 C34 1.428(5) yes
C34 C35 1.419(5) yes
C35 C36 1.418(5) yes
C36 C37 1.468(5) yes
C37 C38 1.413(5) yes
C37 C42 1.418(4) yes
C38 C39 1.389(5) yes
C39 C40 1.389(5) yes
C40 C41 1.400(5) yes
C41 C42 1.399(5) yes
C42 C43 1.515(4) yes
C43 C44 1.507(4) yes
C44 C45 1.407(4) yes
C45 C46 1.435(5) yes
C46 C47 1.412(5) yes
C47 C48 1.401(4) yes
C48 C49 1.463(5) yes
C49 C50 1.397(5) yes
C49 C54 1.414(6) yes
C50 C51 1.390(7) yes
C51 C52 1.356(8) yes
C52 C53 1.405(7) yes
C53 C54 1.386(7) yes
C55 C56 1.397(5) yes
C55 C60 1.402(5) yes
C56 C57 1.395(5) yes
C57 C58 1.386(6) yes
C58 C59 1.390(6) yes
C59 C60 1.392(5) yes
C1 H37 0.965 no
C2 H46 0.930 no
C3 H45 0.985 no
C4 H47 0.930 no
C5 H48 0.930 no
C6 H34 0.966 no
C8 H1 0.930 no
C9 H2 0.930 no
C10 H3 0.930 no
C11 H4 0.930 no
C13 H32 0.980 no
C14 H35 0.993 no
C15 H38 0.947 no
C16 H44 0.974 no
C17 H49 0.930 no
C18 H39 0.959 no
C20 H5 0.930 no
C21 H6 0.930 no
C22 H7 0.930 no
C23 H8 0.930 no
C24 H9 0.930 no
C26 H10 0.930 no
C27 H11 0.930 no
C28 H12 0.930 no
C29 H13 0.930 no
C30 H14 0.930 no
C31 H50 0.930 no
C32 H51 0.930 no
C33 H42 0.950 no
C34 H36 1.090 no
C35 H52 0.930 no
C36 H43 0.917 no
C38 H15 0.930 no
C39 H16 0.930 no
C40 H17 0.930 no
C41 H18 0.930 no
C43 H33 0.980 no
C44 H55 0.930 no
C45 H53 0.930 no
C46 H54 0.930 no
C47 H40 0.949 no
C48 H41 0.926 no
C50 H19 0.930 no
C51 H20 0.930 no
C52 H21 0.930 no
C53 H22 0.930 no
C54 H23 0.930 no
C56 H24 0.930 no
C57 H25 0.930 no
C58 H26 0.930 no
C59 H27 0.930 no
C60 H28 0.930 no
C61 H29 0.960 no
C61 H30 0.960 no
C61 H31 0.960 no
C62 H56 0.960 no
C62 H57 0.960 no
C62 H58 0.960 no

loop_
_geom_contact_atom_site_label_1
_geom_contact_atom_site_label_2
_geom_contact_distance
_geom_contact_publ_flag
_geom_contact_site_symmetry_2
Pd2 C13 3.441(3) no .
Pd3 C43 3.444(3) no .
C2 C30 3.040(6) no .
C5 C8 3.011(5) no .
C6 C13 2.938(4) no .
C7 C10 2.786(5) no .
C7 C43 3.519(4) no .
C7 C44 3.479(4) no .
C8 C11 2.775(5) no .
C9 C12 2.809(5) no .
C11 C14 2.966(4) no .
C11 C41 3.264(5) no .
C11 C42 3.521(4) no .
C11 C43 3.434(4) no .
C12 C15 3.503(4) no .
C12 C41 3.454(4) no .
C12 C42 3.314(4) no .
C12 C44 3.138(4) no .
C13 C37 3.503(4) no .
C13 C41 3.354(4) no .
C14 C37 3.430(4) no .
C14 C42 3.082(4) no .
C17 C24 2.965(4) no .
C19 C22 2.807(4) no .
C20 C23 2.786(5) no .
C20 C55 3.438(4) no .
C20 C56 3.390(5) no .
C21 C24 2.796(5) no .
C25 C28 2.799(6) no .
C25 C50 3.452(5) no .
C26 C29 2.772(6) no .
C26 C50 3.210(5) no .
C26 C51 3.480(6) no .
C27 C30 2.793(6) no .
C27 C51 3.353(6) no .
C32 C60 3.063(5) no .
C35 C38 3.015(5) no .
C36 C43 2.930(4) no .
C37 C40 2.809(5) no .
C38 C41 2.790(5) no .
C39 C42 2.809(5) no .
C41 C44 2.986(4) no .
C42 C45 3.516(4) no .
C47 C54 3.018(5) no .
C49 C52 2.804(6) no .
C50 C53 2.764(7) no .
C51 C54 2.779(6) no .
C55 C58 2.808(5) no .
C56 C59 2.780(5) no .
C57 C60 2.773(5) no .
Pd1 O8 3.090(6) no .
F1 O1 3.478(7) no .
F1 C16 3.453(5) no 2_746
F1 C18 3.438(5) no 2_746
F1 C35 3.452(5) no 2_846
F1 C57 3.478(5) no 4_665
F1 C58 3.591(6) no 4_665
F2 O1 3.418(5) no .
F2 O2 3.167(5) no .
F2 N1 2.994(6) no .
F2 C5 3.434(5) no 1_655
F2 C8 3.451(5) no 1_655
F2 C46 3.466(5) no .
F2 C61 3.162(8) no .
F3 C3 3.391(6) no 1_655
F3 C5 3.332(5) no 1_655
F3 C35 3.536(5) no 2_846
F3 C38 3.454(5) no 2_846
F3 C61 3.230(8) no 1_655
F4 C16 3.431(5) no 2_746
F4 C38 3.530(5) no 2_846
F5 C15 3.282(7) no .
F5 C52 3.525(8) no 3_766
F5 C53 3.412(8) no 3_766
F5 C62 3.260(10) no .
F6 C17 3.287(7) no .
F6 C34 3.573(7) no 1_455
F6 C52 3.529(8) no 3_766
F7 C53 3.539(11) no 3_766
F7 C62 3.236(12) no 1_455
F8 C6 3.304(7) no .
F8 C7 3.588(7) no .
F8 C15 3.270(7) no .
F8 C36 3.181(7) no 1_455
F8 C45 3.118(7) no 1_455
F9 C29 3.522(13) no 3_666
F9 C36 3.288(12) no 1_455
F9 C45 3.545(12) no 1_455
F9 C62 3.269(14) no 1_455
F10 C15 3.464(12) no .
F10 C17 3.239(13) no .
F10 C52 3.002(14) no 3_766
F10 C53 3.445(14) no 3_766
F11 C47 3.483(8) no 1_455
F11 C53 3.524(9) no 3_766
F11 C62 3.534(10) no 1_455
F12 C6 3.216(10) no .
F12 C15 3.274(10) no .
F12 C36 3.461(10) no 1_455
F12 C45 3.222(10) no 1_455
O1 F1 3.478(7) no .
O1 F2 3.418(5) no .
O1 C21 3.559(6) no 4_665
O1 C31 3.444(5) no 2_746
O2 F2 3.167(5) no .
O2 C59 3.520(6) no 4_565
O7 O8 3.497(10) no 3_766
O7 C53 3.274(8) no 1_455
O7 C54 3.373(8) no 1_455
O8 Pd1 3.090(6) no .
O8 O7 3.497(10) no 3_766
O8 O8 3.265(8) no 3_766
O8 N2 3.241(9) no 3_766
O8 C2 3.541(7) no .
O8 C47 3.422(7) no .
O8 C62 3.393(10) no 3_766
N1 F2 2.994(6) no .
N1 C58 3.529(6) no 4_565
N1 C59 3.580(6) no 4_565
N2 O8 3.241(9) no 3_766
N2 N2 3.582(9) no 3_766
C1 C39 3.417(5) no 2_746
C2 O8 3.541(7) no .
C2 C49 3.428(4) no 1_455
C2 C50 3.293(5) no 1_455
C2 C51 3.413(5) no 1_455
C3 F3 3.391(6) no 1_455
C3 C49 3.475(5) no 1_455
C4 C47 3.403(4) no 1_455
C4 C48 3.215(4) no 1_455
C4 C49 3.392(5) no 1_455
C5 F2 3.434(5) no 1_455
C5 F3 3.332(5) no 1_455
C5 C46 3.584(4) no 1_455
C5 C47 3.426(4) no 1_455
C5 C48 3.591(4) no 1_455
C6 F8 3.304(7) no .
C6 F12 3.216(10) no .
C7 F8 3.588(7) no .
C8 F2 3.451(5) no 1_455
C9 C40 3.552(5) no 1_455
C9 C59 3.470(5) no 4_565
C10 C39 3.453(5) no 1_455
C10 C40 3.443(5) no 1_455
C15 F5 3.282(7) no .
C15 F8 3.270(7) no .
C15 F10 3.464(12) no .
C15 F12 3.274(10) no .
C16 F1 3.453(5) no 2_756
C16 F4 3.431(5) no 2_756
C17 F6 3.287(7) no .
C17 F10 3.239(13) no .
C17 C34 3.518(4) no 1_455
C18 F1 3.438(5) no 2_756
C18 C34 3.439(4) no 1_455
C19 C32 3.471(4) no 1_455
C20 C32 3.556(4) no 1_455
C21 O1 3.559(6) no 4_464
C22 C60 3.466(5) no 1_455
C26 C40 3.473(5) no 2_746
C29 F9 3.522(13) no 3_666
C29 C62 3.569(9) no 3_766
C30 C52 3.507(6) no 1_455
C31 O1 3.444(5) no 2_756
C31 C56 3.375(4) no 3_776
C32 C19 3.471(4) no 1_655
C32 C20 3.556(4) no 1_655
C34 F6 3.573(7) no 1_655
C34 C17 3.518(4) no 1_655
C34 C18 3.439(4) no 1_655
C35 F1 3.452(5) no 2_856
C35 F3 3.536(5) no 2_856
C36 F8 3.181(7) no 1_655
C36 F9 3.288(12) no 1_655
C36 F12 3.461(10) no 1_655
C38 F3 3.454(5) no 2_856
C38 F4 3.530(5) no 2_856
C39 C1 3.417(5) no 2_756
C39 C10 3.453(5) no 1_655
C40 C9 3.552(5) no 1_655
C40 C10 3.443(5) no 1_655
C40 C26 3.473(5) no 2_756
C45 F8 3.118(7) no 1_655
C45 F9 3.545(12) no 1_655
C45 F12 3.222(10) no 1_655
C46 F2 3.466(5) no .
C46 C5 3.584(4) no 1_655
C47 F11 3.483(8) no 1_655
C47 O8 3.422(7) no .
C47 C4 3.403(4) no 1_655
C47 C5 3.426(4) no 1_655
C48 C4 3.215(4) no 1_655
C48 C5 3.591(4) no 1_655
C49 C2 3.428(4) no 1_655
C49 C3 3.475(5) no 1_655
C49 C4 3.392(5) no 1_655
C50 C2 3.293(5) no 1_655
C51 C2 3.413(5) no 1_655
C52 F5 3.525(8) no 3_766
C52 F6 3.529(8) no 3_766
C52 F10 3.002(14) no 3_766
C52 C30 3.507(6) no 1_655
C53 F5 3.412(8) no 3_766
C53 F7 3.539(11) no 3_766
C53 F10 3.445(14) no 3_766
C53 F11 3.524(9) no 3_766
C53 O7 3.274(8) no 1_655
C54 O7 3.373(8) no 1_655
C56 C31 3.375(4) no 3_776
C57 F1 3.478(5) no 4_464
C58 F1 3.591(6) no 4_464
C58 N1 3.529(6) no 4_564
C59 O2 3.520(6) no 4_564
C59 N1 3.580(6) no 4_564
C59 C9 3.470(5) no 4_564
C60 C22 3.466(5) no 1_655
C61 F2 3.162(8) no .
C61 F3 3.230(8) no 1_455
C62 F5 3.260(10) no .
C62 F7 3.236(12) no 1_655
C62 F9 3.269(14) no 1_655
C62 F11 3.534(10) no 1_655
C62 O8 3.393(10) no 3_766
C62 C29 3.569(9) no 3_766
Pd1 H47 3.1470 no .
Pd2 H32 2.9866 no .
Pd2 H33 3.5042 no .
Pd2 H40 3.5944 no .
Pd2 H45 3.4298 no .
Pd3 H32 3.5094 no .
Pd3 H33 2.9704 no .
Pd3 H42 3.2435 no .
Pd4 H36 3.1800 no .
O1 H29 2.8979 no .
O1 H30 2.3330 no .
O1 H31 2.9189 no .
O2 H29 2.5655 no .
O2 H30 3.0578 no .
O2 H31 2.5617 no .
O7 H56 2.5238 no .
O7 H57 3.0554 no .
O7 H58 2.7861 no .
O8 H56 3.0647 no .
O8 H57 2.5682 no .
O8 H58 2.7049 no .
C1 H10 2.6138 no .
C1 H14 2.6937 no .
C1 H41 3.5973 no .
C1 H45 2.5121 no .
C2 H14 2.7645 no .
C2 H47 2.6400 no .
C3 H37 2.5663 no .
C3 H48 2.7464 no .
C4 H34 2.8305 no .
C4 H46 2.6995 no .
C5 H1 2.7455 no .
C5 H45 2.8671 no .
C6 H1 2.6329 no .
C6 H32 2.4388 no .
C6 H47 2.6306 no .
C6 H55 3.2628 no .
C7 H2 3.2596 no .
C7 H4 3.2499 no .
C7 H32 2.5406 no .
C7 H48 2.7147 no .
C7 H55 3.1675 no .
C8 H3 3.2356 no .
C8 H34 3.0936 no .
C8 H48 2.7652 no .
C9 H4 3.2521 no .
C10 H1 3.2361 no .
C11 H2 3.2583 no .
C11 H18 2.9545 no .
C11 H32 3.2673 no .
C11 H35 2.7775 no .
C12 H1 3.2669 no .
C12 H3 3.2567 no .
C12 H18 3.1057 no .
C12 H33 3.4148 no .
C12 H34 2.6339 no .
C12 H35 2.8145 no .
C12 H55 3.0158 no .
C13 H4 2.6794 no .
C13 H18 3.3425 no .
C13 H34 2.7177 no .
C13 H38 2.7026 no .
C13 H55 2.9470 no .
C14 H4 2.7260 no .
C14 H33 2.7356 no .
C14 H44 2.8252 no .
C15 H32 2.4668 no .
C15 H33 3.4813 no .
C15 H49 2.6105 no .
C16 H35 2.6310 no .
C16 H39 2.6329 no .
C17 H9 2.6689 no .
C17 H38 2.5369 no .
C18 H5 2.6243 no .
C18 H9 2.6763 no .
C18 H44 2.6413 no .
C18 H50 3.4776 no .
C19 H6 3.2764 no .
C19 H8 3.2754 no .
C19 H49 2.6478 no .
C20 H7 3.2452 no .
C20 H9 3.2543 no .
C20 H39 2.7164 no .
C21 H8 3.2578 no .
C22 H5 3.2410 no .
C22 H9 3.2573 no .
C23 H6 3.2574 no .
C24 H5 3.2481 no .
C24 H7 3.2571 no .
C24 H39 3.3107 no .
C24 H49 2.6549 no .
C25 H11 3.2632 no .
C25 H13 3.2647 no .
C25 H19 3.4403 no .
C25 H46 2.7374 no .
C26 H12 3.2299 no .
C26 H14 3.2538 no .
C26 H19 3.0025 no .
C26 H20 3.4773 no .
C26 H37 2.6216 no .
C27 H13 3.2463 no .
C27 H20 3.1235 no .
C28 H10 3.2269 no .
C28 H14 3.2616 no .
C29 H11 3.2476 no .
C30 H10 3.2506 no .
C30 H12 3.2615 no .
C30 H37 3.3571 no .
C30 H46 2.7830 no .
C31 H5 3.5743 no .
C31 H24 2.6013 no .
C31 H28 2.6896 no .
C31 H42 2.5672 no .
C32 H28 2.7864 no .
C32 H36 2.6445 no .
C33 H50 2.5463 no .
C33 H52 2.6935 no .
C34 H43 2.6045 no .
C34 H51 2.7738 no .
C35 H15 2.7583 no .
C35 H42 2.6673 no .
C36 H15 2.6408 no .
C36 H33 2.4178 no .
C36 H35 3.5569 no .
C36 H36 2.8459 no .
C37 H16 3.2710 no .
C37 H18 3.2730 no .
C37 H33 2.5257 no .
C37 H35 3.3984 no .
C37 H52 2.7228 no .
C38 H17 3.2473 no .
C38 H43 3.2108 no .
C38 H52 2.7589 no .
C39 H18 3.2502 no .
C40 H15 3.2473 no .
C41 H4 2.9512 no .
C41 H16 3.2551 no .
C41 H33 3.2779 no .
C41 H55 2.8989 no .
C42 H4 3.1773 no .
C42 H15 3.2775 no .
C42 H17 3.2689 no .
C42 H32 3.3839 no .
C42 H35 3.1944 no .
C42 H43 2.8064 no .
C42 H55 2.8443 no .
C43 H4 3.4163 no .
C43 H18 2.6835 no .
C43 H35 3.1489 no .
C43 H43 2.8503 no .
C43 H53 2.6013 no .
C44 H18 2.7674 no .
C44 H32 2.7572 no .
C44 H54 2.7372 no .
C45 H32 3.4900 no .
C45 H33 2.4596 no .
C45 H40 2.5646 no .
C46 H41 2.6806 no .
C46 H55 2.7366 no .
C47 H23 2.7230 no .
C47 H53 2.6063 no .
C48 H19 2.5946 no .
C48 H23 2.7016 no .
C48 H54 2.6821 no .
C49 H20 3.2594 no .
C49 H22 3.2599 no .
C49 H40 2.7335 no .
C50 H10 3.2734 no .
C50 H21 3.2294 no .
C50 H23 3.2512 no .
C50 H41 2.5708 no .
C51 H11 3.5231 no .
C51 H22 3.2222 no .
C52 H19 3.2236 no .
C52 H23 3.2674 no .
C53 H20 3.2248 no .
C54 H19 3.2530 no .
C54 H21 3.2615 no .
C54 H40 2.7452 no .
C54 H41 3.3093 no .
C55 H5 3.1005 no .
C55 H25 3.2587 no .
C55 H27 3.2616 no .
C55 H51 2.7617 no .
C56 H5 2.8190 no .
C56 H26 3.2559 no .
C56 H28 3.2450 no .
C56 H50 2.6021 no .
C57 H5 3.2772 no .
C57 H6 3.2781 no .
C57 H27 3.2386 no .
C58 H6 3.3287 no .
C58 H24 3.2488 no .
C58 H28 3.2507 no .
C59 H25 3.2360 no .
C60 H24 3.2502 no .
C60 H26 3.2522 no .
C60 H50 3.3105 no .
C60 H51 2.8410 no .
H1 H2 2.3049 no .
H1 H34 3.3129 no .
H1 H48 2.3051 no .
H2 H3 2.3315 no .
H3 H4 2.3160 no .
H4 H18 2.8953 no .
H4 H32 3.5490 no .
H4 H35 2.2734 no .
H5 H6 2.3254 no .
H5 H24 2.9100 no .
H5 H39 2.5518 no .
H5 H50 3.4288 no .
H6 H7 2.3206 no .
H6 H25 3.3993 no .
H6 H26 3.4788 no .
H7 H8 2.3190 no .
H8 H9 2.3307 no .
H9 H39 3.5502 no .
H9 H49 2.1251 no .
H10 H11 2.3017 no .
H10 H19 2.8046 no .
H10 H37 2.4081 no .
H11 H12 2.3105 no .
H11 H20 3.0496 no .
H12 H13 2.3267 no .
H13 H14 2.3310 no .
H14 H46 2.2690 no .
H15 H16 2.3165 no .
H15 H43 3.3816 no .
H15 H52 2.3002 no .
H16 H17 2.3190 no .
H17 H18 2.3216 no .
H18 H33 3.5686 no .
H18 H55 2.4044 no .
H19 H20 2.3178 no .
H19 H41 2.3724 no .
H20 H21 2.2769 no .
H21 H22 2.3393 no .
H22 H23 2.3192 no .
H23 H40 2.1851 no .
H23 H41 3.5840 no .
H24 H25 2.3131 no .
H24 H50 2.4199 no .
H25 H26 2.3167 no .
H26 H27 2.3256 no .
H27 H28 2.3145 no .
H28 H50 3.5744 no .
H28 H51 2.3351 no .
H32 H33 2.2788 no .
H32 H34 1.9977 no .
H32 H35 2.9088 no .
H32 H38 2.3003 no .
H32 H53 3.5140 no .
H32 H55 3.1852 no .
H33 H35 3.4089 no .
H33 H38 3.5908 no .
H33 H43 2.1005 no .
H33 H53 2.1949 no .
H33 H55 2.8449 no .
H34 H38 3.4339 no .
H34 H47 2.6809 no .
H34 H48 2.9131 no .
H35 H38 2.8520 no .
H35 H44 2.5894 no .
H36 H42 2.9466 no .
H36 H43 2.6309 no .
H36 H51 2.5145 no .
H36 H52 3.0248 no .
H37 H41 3.4613 no .
H37 H45 2.2511 no .
H37 H46 2.7997 no .
H38 H44 2.8896 no .
H38 H49 2.3172 no .
H39 H44 2.4151 no .
H39 H49 2.7985 no .
H39 H50 3.2365 no .
H40 H41 2.8447 no .
H40 H53 2.3550 no .
H40 H54 2.8220 no .
H41 H54 2.5532 no .
H42 H50 2.3423 no .
H42 H51 2.8301 no .
H42 H52 2.5648 no .
H43 H52 2.7877 no .
H43 H53 3.4470 no .
H44 H49 2.8428 no .
H45 H46 2.7736 no .
H45 H47 2.9387 no .
H45 H48 2.7882 no .
H46 H47 2.5386 no .
H47 H48 2.8371 no .
H50 H51 2.8270 no .
H53 H54 2.8387 no .
H53 H55 2.8252 no .
H54 H55 2.6291 no .
Pd2 H31 3.5343 no .
Pd4 H12 2.9913 no 3_766
F1 H25 2.7845 no 4_665
F1 H26 3.0240 no 4_665
F1 H39 2.5709 no 2_746
F1 H42 3.5411 no 2_846
F1 H44 2.5926 no 2_746
F1 H52 2.8351 no 2_846
F2 H1 2.5416 no 1_655
F2 H26 3.3418 no 4_665
F2 H30 3.4903 no .
F2 H31 2.5973 no .
F2 H41 3.2764 no .
F2 H48 2.6241 no 1_655
F2 H54 2.7124 no .
F3 H15 2.6451 no 2_846
F3 H26 3.5553 no 4_665
F3 H29 2.6663 no 1_655
F3 H30 3.0070 no 1_655
F3 H31 3.5821 no 1_655
F3 H45 2.6742 no 1_655
F3 H48 2.5255 no 1_655
F3 H52 2.6187 no 2_846
F4 H15 2.6377 no 2_846
F4 H31 3.3329 no .
F4 H35 3.0831 no 2_746
F4 H41 3.2513 no .
F4 H44 2.5488 no 2_746
F4 H52 3.3593 no 2_846
F5 H21 3.0550 no 3_766
F5 H22 2.8344 no 3_766
F5 H32 3.1530 no .
F5 H34 2.9831 no .
F5 H38 2.3458 no .
F5 H49 3.2819 no .
F5 H56 2.3356 no .
F5 H57 3.5408 no .
F6 H9 2.7895 no .
F6 H13 2.9785 no 3_666
F6 H21 2.6607 no 3_766
F6 H36 2.7031 no 1_455
F6 H38 2.9973 no .
F6 H43 2.7807 no 1_455
F6 H49 2.6615 no .
F7 H13 3.4766 no 3_666
F7 H21 3.2726 no 3_766
F7 H22 2.8120 no 3_766
F7 H23 3.5059 no 1_455
F7 H40 2.8826 no 1_455
F7 H53 2.8081 no 1_455
F7 H57 2.4728 no 1_455
F7 H58 3.2338 no 1_455
F8 H32 3.1546 no .
F8 H33 2.9176 no 1_455
F8 H34 2.4638 no .
F8 H38 2.7159 no .
F8 H43 2.3666 no 1_455
F8 H53 2.4051 no 1_455
F9 H13 2.6254 no 3_666
F9 H33 2.6680 no 1_455
F9 H36 3.1215 no 1_455
F9 H43 2.4282 no 1_455
F9 H53 2.6547 no 1_455
F9 H56 3.5934 no 1_455
F9 H57 2.4039 no 1_455
F9 H58 3.4697 no 1_455
F10 H9 2.8239 no .
F10 H13 3.5563 no 3_666
F10 H21 2.2118 no 3_766
F10 H22 3.1058 no 3_766
F10 H36 3.4175 no 1_455
F10 H38 2.6478 no .
F10 H43 3.4430 no 1_455
F10 H49 2.4667 no .
F10 H56 3.5679 no .
F11 H21 3.4693 no 3_766
F11 H22 2.7217 no 3_766
F11 H23 3.1578 no 1_455
F11 H34 3.5004 no .
F11 H40 2.5938 no 1_455
F11 H53 2.7851 no 1_455
F11 H57 2.7824 no 1_455
F11 H58 3.5550 no 1_455
F12 H32 3.0606 no .
F12 H33 3.1750 no 1_455
F12 H34 2.3368 no .
F12 H38 2.6503 no .
F12 H40 3.5566 no 1_455
F12 H43 2.6351 no 1_455
F12 H53 2.4917 no 1_455
O1 H6 2.7198 no 4_665
O1 H42 2.9378 no 2_746
O1 H50 2.5375 no 2_746
O2 H1 3.2400 no 1_655
O2 H2 3.1368 no 1_655
O2 H6 3.2311 no 4_665
O2 H7 2.9015 no 4_665
O2 H18 3.1097 no .
O2 H27 3.2642 no 4_565
O2 H54 3.4585 no .
O2 H55 2.7964 no .
O7 H14 3.4097 no .
O7 H22 3.0013 no 1_455
O7 H22 3.2299 no 3_766
O7 H23 3.1988 no 1_455
O7 H23 3.3573 no 3_766
O7 H46 2.9482 no .
O7 H47 2.9200 no .
O7 H58 3.4448 no 3_766
O8 H14 3.1726 no .
O8 H23 3.1444 no .
O8 H40 2.9335 no .
O8 H46 3.1888 no .
O8 H47 3.5392 no .
O8 H58 2.7043 no 3_766
N1 H6 3.3313 no 4_665
N1 H26 3.5098 no 4_565
N1 H27 3.5959 no 4_565
N1 H42 3.5375 no 2_746
N2 H46 3.4308 no .
N2 H47 3.1717 no .
N2 H58 3.3888 no 3_766
C1 H16 3.0453 no 2_746
C1 H17 3.5173 no 2_746
C2 H16 3.1731 no 2_746
C3 H16 3.4091 no 2_746
C3 H41 3.5371 no 1_455
C4 H40 3.5773 no 1_455
C4 H41 3.3387 no 1_455
C5 H29 3.3779 no .
C5 H41 3.5519 no 1_455
C8 H26 3.2684 no 4_565
C8 H27 3.4924 no 4_565
C9 H7 3.4261 no 4_565
C9 H26 3.2696 no 4_565
C9 H27 2.8983 no 4_565
C10 H10 3.2786 no 2_756
C10 H11 3.2742 no 2_756
C10 H17 3.5950 no 1_455
C10 H27 3.0079 no 4_565
C11 H10 3.2615 no 2_756
C17 H12 3.4364 no 3_766
C17 H36 3.2109 no 1_455
C18 H25 3.4515 no 3_676
C18 H36 3.2607 no 1_455
C19 H36 3.3627 no 1_455
C19 H51 2.8866 no 1_455
C20 H24 2.8856 no 3_676
C20 H25 3.2920 no 3_676
C20 H51 3.0641 no 1_455
C21 H2 3.3605 no 4_564
C21 H24 3.0426 no 3_676
C21 H28 3.5078 no 1_455
C21 H51 3.2160 no 1_455
C22 H2 2.9369 no 4_564
C22 H17 3.1557 no 4_464
C22 H28 2.9546 no 1_455
C22 H51 3.1663 no 1_455
C23 H17 3.0414 no 4_464
C23 H20 2.9866 no 3_766
C23 H28 3.2617 no 1_455
C23 H51 2.9615 no 1_455
C24 H20 3.2936 no 3_766
C24 H21 3.3021 no 3_766
C24 H36 3.1516 no 1_455
C24 H51 2.8213 no 1_455
C25 H8 3.3697 no 3_666
C25 H17 3.3458 no 2_746
C26 H3 3.2928 no 2_746
C26 H8 3.2788 no 3_666
C26 H17 2.9938 no 2_746
C27 H3 3.2136 no 2_746
C27 H8 3.2417 no 3_666
C27 H28 2.8726 no 3_766
C28 H8 3.2757 no 3_666
C28 H28 3.0723 no 3_766
C28 H51 3.4733 no 3_766
C29 H8 3.3497 no 3_666
C29 H56 3.5314 no 3_766
C29 H57 3.5906 no 3_766
C29 H58 3.0354 no 3_766
C30 H8 3.4047 no 3_666
C30 H21 3.2703 no 1_455
C30 H58 2.8735 no 3_766
C31 H24 3.1315 no 3_776
C32 H12 3.3609 no 3_766
C32 H24 3.3771 no 3_776
C32 H25 3.3883 no 3_776
C33 H25 3.1848 no 3_776
C33 H30 3.3855 no 2_756
C33 H39 3.5266 no 1_655
C34 H39 3.4077 no 1_655
C35 H44 3.5721 no 1_655
C38 H37 3.5733 no 2_756
C38 H45 3.5660 no 2_756
C39 H3 3.1782 no 1_655
C39 H19 3.2073 no 2_856
C39 H20 3.5975 no 2_856
C39 H37 2.8681 no 2_756
C39 H45 3.3800 no 2_756
C40 H2 3.4299 no 1_655
C40 H3 3.2323 no 1_655
C40 H7 3.3075 no 4_665
C40 H8 3.3421 no 4_665
C40 H10 3.0663 no 2_756
C40 H37 3.1801 no 2_756
C41 H2 3.5196 no 1_655
C41 H7 3.5534 no 4_665
C41 H10 3.4784 no 2_756
C46 H1 3.4448 no 1_655
C46 H31 3.2427 no .
C47 H47 3.2467 no 1_655
C48 H47 3.2200 no 1_655
C49 H46 3.0031 no 1_655
C49 H47 3.2003 no 1_655
C50 H16 2.8629 no 2_846
C50 H46 3.0063 no 1_655
C51 H8 3.2864 no 3_766
C51 H9 3.5495 no 3_766
C51 H16 3.1639 no 2_846
C51 H46 2.9660 no 1_655
C52 H9 3.2743 no 3_766
C52 H14 3.0525 no 1_655
C52 H46 2.9325 no 1_655
C53 H14 3.4275 no 1_655
C53 H46 2.9071 no 1_655
C53 H56 3.0969 no 3_766
C53 H58 3.5250 no 3_766
C54 H46 2.9486 no 1_655
C54 H47 3.1643 no 1_655
C54 H58 3.5647 no 3_766
C55 H24 3.3396 no 3_776
C56 H5 3.0928 no 3_676
C56 H50 3.3837 no 3_776
C57 H5 3.2090 no 3_676
C57 H42 3.2384 no 3_776
C57 H50 3.5722 no 3_776
C58 H2 3.3709 no 4_564
C58 H29 3.3249 no 4_564
C59 H2 3.3222 no 4_564
C59 H7 3.5623 no 1_655
C59 H11 3.2193 no 3_766
C60 H7 3.3339 no 1_655
C60 H11 2.9889 no 3_766
C60 H12 3.5284 no 3_766
C61 H26 3.4345 no 4_565
C61 H42 3.3075 no 2_746
C61 H54 3.2053 no .
C62 H13 3.0965 no 3_766
C62 H14 3.3185 no 3_766
C62 H22 3.4007 no 3_766
B1 H15 3.1392 no 2_846
B1 H26 3.4884 no 4_665
B1 H31 3.4476 no .
B1 H41 3.5902 no .
B1 H44 3.1284 no 2_746
B1 H48 3.1157 no 1_655
B1 H52 3.1176 no 2_846
B2 H21 3.2104 no 3_766
B2 H22 3.2868 no 3_766
B2 H34 3.2208 no .
B2 H38 2.9234 no .
B2 H43 3.1010 no 1_455
B2 H49 3.5491 no .
B2 H53 2.9819 no 1_455
B2 H57 3.4642 no 1_455
H1 F2 2.5416 no 1_455
H1 O2 3.2400 no 1_455
H1 C46 3.4448 no 1_455
H1 H26 3.0622 no 4_565
H1 H54 3.1575 no 1_455
H2 O2 3.1368 no 1_455
H2 C21 3.3605 no 4_565
H2 C22 2.9369 no 4_565
H2 C40 3.4299 no 1_455
H2 C41 3.5196 no 1_455
H2 C58 3.3709 no 4_565
H2 C59 3.3222 no 4_565
H2 H6 3.3065 no 4_565
H2 H7 2.5609 no 4_565
H2 H17 3.3138 no 1_455
H2 H18 3.4626 no 1_455
H2 H26 3.0631 no 4_565
H2 H27 2.9724 no 4_565
H3 C26 3.2928 no 2_756
H3 C27 3.2136 no 2_756
H3 C39 3.1782 no 1_455
H3 C40 3.2323 no 1_455
H3 H10 2.7573 no 2_756
H3 H11 2.6061 no 2_756
H3 H16 3.1438 no 1_455
H3 H17 3.2170 no 1_455
H3 H19 3.2908 no 2_756
H3 H20 3.1669 no 2_756
H3 H27 3.1451 no 4_565
H4 H10 2.7184 no 2_756
H5 C56 3.0928 no 3_676
H5 C57 3.2090 no 3_676
H5 H5 3.3237 no 3_676
H5 H24 2.4980 no 3_676
H5 H25 2.7332 no 3_676
H5 H51 3.5955 no 1_455
H6 O1 2.7198 no 4_464
H6 O2 3.2311 no 4_464
H6 N1 3.3313 no 4_464
H6 H2 3.3065 no 4_564
H6 H24 2.8224 no 3_676
H7 O2 2.9015 no 4_464
H7 C9 3.4261 no 4_564
H7 C40 3.3075 no 4_464
H7 C41 3.5534 no 4_464
H7 C59 3.5623 no 1_455
H7 C60 3.3339 no 1_455
H7 H2 2.5609 no 4_564
H7 H17 2.6454 no 4_464
H7 H18 3.1235 no 4_464
H7 H27 3.3241 no 1_455
H7 H28 2.9075 no 1_455
H8 C25 3.3697 no 3_666
H8 C26 3.2788 no 3_666
H8 C27 3.2417 no 3_666
H8 C28 3.2757 no 3_666
H8 C29 3.3497 no 3_666
H8 C30 3.4047 no 3_666
H8 C40 3.3421 no 4_464
H8 C51 3.2864 no 3_766
H8 H17 2.4243 no 4_464
H8 H20 2.5106 no 3_766
H8 H21 3.3332 no 3_766
H8 H28 3.4140 no 1_455
H8 H51 3.4640 no 1_455
H9 F6 2.7895 no .
H9 F10 2.8239 no .
H9 C51 3.5495 no 3_766
H9 C52 3.2743 no 3_766
H9 H12 3.5990 no 3_766
H9 H20 3.0762 no 3_766
H9 H21 2.5228 no 3_766
H9 H36 2.8740 no 1_455
H9 H51 3.2602 no 1_455
H10 C10 3.2786 no 2_746
H10 C11 3.2615 no 2_746
H10 C40 3.0663 no 2_746
H10 C41 3.4784 no 2_746
H10 H3 2.7573 no 2_746
H10 H4 2.7184 no 2_746
H10 H17 2.8077 no 2_746
H10 H18 3.5123 no 2_746
H11 C10 3.2742 no 2_746
H11 C59 3.2193 no 3_766
H11 C60 2.9889 no 3_766
H11 H3 2.6061 no 2_746
H11 H27 2.8707 no 3_766
H11 H28 2.4275 no 3_766
H12 Pd4 2.9913 no 3_766
H12 C17 3.4364 no 3_766
H12 C32 3.3609 no 3_766
H12 C60 3.5284 no 3_766
H12 H9 3.5990 no 3_766
H12 H28 2.8056 no 3_766
H12 H36 3.5286 no 3_766
H12 H49 3.0174 no 3_766
H12 H51 2.9888 no 3_766
H13 F6 2.9785 no 3_666
H13 F7 3.4766 no 3_666
H13 F9 2.6254 no 3_666
H13 F10 3.5563 no 3_666
H13 C62 3.0965 no 3_766
H13 H21 3.5632 no 1_455
H13 H36 3.2748 no 3_766
H13 H56 3.0966 no 3_766
H13 H57 2.9184 no 3_766
H13 H58 2.7563 no 3_766
H14 O7 3.4097 no .
H14 O8 3.1726 no .
H14 C52 3.0525 no 1_455
H14 C53 3.4275 no 1_455
H14 C62 3.3185 no 3_766
H14 H21 2.9179 no 1_455
H14 H22 3.5320 no 1_455
H14 H57 3.4728 no 3_766
H14 H58 2.4434 no 3_766
H15 F3 2.6451 no 2_856
H15 F4 2.6377 no 2_856
H15 B1 3.1392 no 2_856
H15 H45 3.2989 no 2_756
H16 C1 3.0453 no 2_756
H16 C2 3.1731 no 2_756
H16 C3 3.4091 no 2_756
H16 C50 2.8629 no 2_856
H16 C51 3.1639 no 2_856
H16 H3 3.1438 no 1_655
H16 H19 2.3646 no 2_856
H16 H20 2.9261 no 2_856
H16 H37 2.7090 no 2_756
H16 H45 2.9254 no 2_756
H17 C1 3.5173 no 2_756
H17 C10 3.5950 no 1_655
H17 C22 3.1557 no 4_665
H17 C23 3.0414 no 4_665
H17 C25 3.3458 no 2_756
H17 C26 2.9938 no 2_756
H17 H2 3.3138 no 1_655
H17 H3 3.2170 no 1_655
H17 H7 2.6454 no 4_665
H17 H8 2.4243 no 4_665
H17 H10 2.8077 no 2_756
H17 H20 3.1929 no 2_856
H17 H37 3.2546 no 2_756
H18 O2 3.1097 no .
H18 H2 3.4626 no 1_655
H18 H7 3.1235 no 4_665
H18 H10 3.5123 no 2_756
H18 H27 3.3951 no 4_565
H19 C39 3.2073 no 2_846
H19 H3 3.2908 no 2_746
H19 H16 2.3646 no 2_846
H19 H46 3.5635 no 1_655
H20 C23 2.9866 no 3_766
H20 C24 3.2936 no 3_766
H20 C39 3.5975 no 2_846
H20 H3 3.1669 no 2_746
H20 H8 2.5106 no 3_766
H20 H9 3.0762 no 3_766
H20 H16 2.9261 no 2_846
H20 H17 3.1929 no 2_846
H20 H46 3.4976 no 1_655
H21 F5 3.0550 no 3_766
H21 F6 2.6607 no 3_766
H21 F7 3.2726 no 3_766
H21 F10 2.2118 no 3_766
H21 F11 3.4693 no 3_766
H21 C24 3.3021 no 3_766
H21 C30 3.2703 no 1_655
H21 B2 3.2104 no 3_766
H21 H8 3.3332 no 3_766
H21 H9 2.5228 no 3_766
H21 H13 3.5632 no 1_655
H21 H14 2.9179 no 1_655
H21 H46 3.4578 no 1_655
H21 H49 3.3852 no 3_766
H22 F5 2.8344 no 3_766
H22 F7 2.8120 no 3_766
H22 F10 3.1058 no 3_766
H22 F11 2.7217 no 3_766
H22 O7 3.0013 no 1_655
H22 O7 3.2299 no 3_766
H22 C62 3.4007 no 3_766
H22 B2 3.2868 no 3_766
H22 H14 3.5320 no 1_655
H22 H46 3.4122 no 1_655
H22 H56 2.7255 no 3_766
H22 H58 3.4743 no 3_766
H23 F7 3.5059 no 1_655
H23 F11 3.1578 no 1_655
H23 O7 3.1988 no 1_655
H23 O7 3.3573 no 3_766
H23 O8 3.1444 no .
H23 H46 3.4800 no 1_655
H23 H47 3.0590 no 1_655
H23 H58 3.5387 no 3_766
H24 C20 2.8856 no 3_676
H24 C21 3.0426 no 3_676
H24 C31 3.1315 no 3_776
H24 C32 3.3771 no 3_776
H24 C55 3.3396 no 3_776
H24 H5 2.4980 no 3_676
H24 H6 2.8224 no 3_676
H24 H50 3.3950 no 3_776
H24 H51 3.5456 no 3_776
H25 F1 2.7845 no 4_464
H25 C18 3.4515 no 3_676
H25 C20 3.2920 no 3_676
H25 C32 3.3883 no 3_776
H25 C33 3.1848 no 3_776
H25 H5 2.7332 no 3_676
H25 H39 2.6967 no 3_676
H25 H42 2.8718 no 3_776
H26 F1 3.0240 no 4_464
H26 F2 3.3418 no 4_464
H26 F3 3.5553 no 4_464
H26 N1 3.5098 no 4_564
H26 C8 3.2684 no 4_564
H26 C9 3.2696 no 4_564
H26 C61 3.4345 no 4_564
H26 B1 3.4884 no 4_464
H26 H1 3.0622 no 4_564
H26 H2 3.0631 no 4_564
H26 H29 2.7849 no 4_564
H27 O2 3.2642 no 4_564
H27 N1 3.5959 no 4_564
H27 C8 3.4924 no 4_564
H27 C9 2.8983 no 4_564
H27 C10 3.0079 no 4_564
H27 H2 2.9724 no 4_564
H27 H3 3.1451 no 4_564
H27 H7 3.3241 no 1_655
H27 H11 2.8707 no 3_766
H27 H18 3.3951 no 4_564
H28 C21 3.5078 no 1_655
H28 C22 2.9546 no 1_655
H28 C23 3.2617 no 1_655
H28 C27 2.8726 no 3_766
H28 C28 3.0723 no 3_766
H28 H7 2.9075 no 1_655
H28 H8 3.4140 no 1_655
H28 H11 2.4275 no 3_766
H28 H12 2.8056 no 3_766
H29 F3 2.6663 no 1_455
H29 C5 3.3779 no .
H29 C58 3.3249 no 4_565
H29 H26 2.7849 no 4_565
H29 H45 3.4876 no .
H29 H48 2.8138 no .
H29 H54 3.4696 no .
H29 H55 3.3639 no .
H30 F2 3.4903 no .
H30 F3 3.0070 no 1_455
H30 C33 3.3855 no 2_746
H30 H42 2.5175 no 2_746
H30 H52 2.9837 no 2_746
H31 Pd2 3.5343 no .
H31 F2 2.5973 no .
H31 F3 3.5821 no 1_455
H31 F4 3.3329 no .
H31 C46 3.2427 no .
H31 B1 3.4476 no .
H31 H45 3.3883 no .
H31 H54 2.3527 no .
H31 H55 3.3708 no .
H32 F5 3.1530 no .
H32 F8 3.1546 no .
H32 F12 3.0606 no .
H33 F8 2.9176 no 1_655
H33 F9 2.6680 no 1_655
H33 F12 3.1750 no 1_655
H34 F5 2.9831 no .
H34 F8 2.4638 no .
H34 F11 3.5004 no .
H34 F12 2.3368 no .
H34 B2 3.2208 no .
H34 H53 3.4697 no 1_455
H35 F4 3.0831 no 2_756
H36 F6 2.7031 no 1_655
H36 F9 3.1215 no 1_655
H36 F10 3.4175 no 1_655
H36 C17 3.2109 no 1_655
H36 C18 3.2607 no 1_655
H36 C19 3.3627 no 1_655
H36 C24 3.1516 no 1_655
H36 H9 2.8740 no 1_655
H36 H12 3.5286 no 3_766
H36 H13 3.2748 no 3_766
H36 H39 3.5319 no 1_655
H36 H49 3.2228 no 1_655
H37 C38 3.5733 no 2_746
H37 C39 2.8681 no 2_746
H37 C40 3.1801 no 2_746
H37 H16 2.7090 no 2_746
H37 H17 3.2546 no 2_746
H38 F5 2.3458 no .
H38 F6 2.9973 no .
H38 F8 2.7159 no .
H38 F10 2.6478 no .
H38 F12 2.6503 no .
H38 B2 2.9234 no .
H39 F1 2.5709 no 2_756
H39 C33 3.5266 no 1_455
H39 C34 3.4077 no 1_455
H39 H25 2.6967 no 3_676
H39 H36 3.5319 no 1_455
H40 F7 2.8826 no 1_655
H40 F11 2.5938 no 1_655
H40 F12 3.5566 no 1_655
H40 O8 2.9335 no .
H40 C4 3.5773 no 1_655
H40 H47 3.1756 no 1_655
H40 H57 3.4307 no .
H41 F2 3.2764 no .
H41 F4 3.2513 no .
H41 C3 3.5371 no 1_655
H41 C4 3.3387 no 1_655
H41 C5 3.5519 no 1_655
H41 B1 3.5902 no .
H41 H47 3.5893 no 1_655
H41 H48 3.4231 no 1_655
H42 F1 3.5411 no 2_856
H42 O1 2.9378 no 2_756
H42 N1 3.5375 no 2_756
H42 C57 3.2384 no 3_776
H42 C61 3.3075 no 2_756
H42 H25 2.8718 no 3_776
H42 H30 2.5175 no 2_756
H43 F6 2.7807 no 1_655
H43 F8 2.3666 no 1_655
H43 F9 2.4282 no 1_655
H43 F10 3.4430 no 1_655
H43 F12 2.6351 no 1_655
H43 B2 3.1010 no 1_655
H44 F1 2.5926 no 2_756
H44 F4 2.5488 no 2_756
H44 C35 3.5721 no 1_455
H44 B1 3.1284 no 2_756
H44 H52 3.4934 no 1_455
H45 F3 2.6742 no 1_455
H45 C38 3.5660 no 2_746
H45 C39 3.3800 no 2_746
H45 H15 3.2989 no 2_746
H45 H16 2.9254 no 2_746
H45 H29 3.4876 no .
H45 H31 3.3883 no .
H46 O7 2.9482 no .
H46 O8 3.1888 no .
H46 N2 3.4308 no .
H46 C49 3.0031 no 1_455
H46 C50 3.0063 no 1_455
H46 C51 2.9660 no 1_455
H46 C52 2.9325 no 1_455
H46 C53 2.9071 no 1_455
H46 C54 2.9486 no 1_455
H46 H19 3.5635 no 1_455
H46 H20 3.4976 no 1_455
H46 H21 3.4578 no 1_455
H46 H22 3.4122 no 1_455
H46 H23 3.4800 no 1_455
H47 O7 2.9200 no .
H47 O8 3.5392 no .
H47 N2 3.1717 no .
H47 C47 3.2467 no 1_455
H47 C48 3.2200 no 1_455
H47 C49 3.2003 no 1_455
H47 C54 3.1643 no 1_455
H47 H23 3.0590 no 1_455
H47 H40 3.1756 no 1_455
H47 H41 3.5893 no 1_455
H48 F2 2.6241 no 1_455
H48 F3 2.5255 no 1_455
H48 B1 3.1157 no 1_455
H48 H29 2.8138 no .
H48 H41 3.4231 no 1_455
H48 H54 3.4829 no 1_455
H49 F5 3.2819 no .
H49 F6 2.6615 no .
H49 F10 2.4667 no .
H49 B2 3.5491 no .
H49 H12 3.0174 no 3_766
H49 H21 3.3852 no 3_766
H49 H36 3.2228 no 1_455
H50 O1 2.5375 no 2_756
H50 C56 3.3837 no 3_776
H50 C57 3.5722 no 3_776
H50 H24 3.3950 no 3_776
H51 C19 2.8866 no 1_655
H51 C20 3.0641 no 1_655
H51 C21 3.2160 no 1_655
H51 C22 3.1663 no 1_655
H51 C23 2.9615 no 1_655
H51 C24 2.8213 no 1_655
H51 C28 3.4733 no 3_766
H51 H5 3.5955 no 1_655
H51 H8 3.4640 no 1_655
H51 H9 3.2602 no 1_655
H51 H12 2.9888 no 3_766
H51 H24 3.5456 no 3_776
H52 F1 2.8351 no 2_856
H52 F3 2.6187 no 2_856
H52 F4 3.3593 no 2_856
H52 B1 3.1176 no 2_856
H52 H30 2.9837 no 2_756
H52 H44 3.4934 no 1_655
H53 F7 2.8081 no 1_655
H53 F8 2.4051 no 1_655
H53 F9 2.6547 no 1_655
H53 F11 2.7851 no 1_655
H53 F12 2.4917 no 1_655
H53 B2 2.9819 no 1_655
H53 H34 3.4697 no 1_655
H53 H57 2.9869 no .
H54 F2 2.7124 no .
H54 O2 3.4585 no .
H54 C61 3.2053 no .
H54 H1 3.1575 no 1_655
H54 H29 3.4696 no .
H54 H31 2.3527 no .
H54 H48 3.4829 no 1_655
H55 O2 2.7964 no .
H55 H29 3.3639 no .
H55 H31 3.3708 no .
H56 F5 2.3356 no .
H56 F9 3.5934 no 1_655
H56 F10 3.5679 no .
H56 C29 3.5314 no 3_766
H56 C53 3.0969 no 3_766
H56 H13 3.0966 no 3_766
H56 H22 2.7255 no 3_766
H57 F5 3.5408 no .
H57 F7 2.4728 no 1_655
H57 F9 2.4039 no 1_655
H57 F11 2.7824 no 1_655
H57 C29 3.5906 no 3_766
H57 B2 3.4642 no 1_655
H57 H13 2.9184 no 3_766
H57 H14 3.4728 no 3_766
H57 H40 3.4307 no .
H57 H53 2.9869 no .
H58 F7 3.2338 no 1_655
H58 F9 3.4697 no 1_655
H58 F11 3.5550 no 1_655
H58 O7 3.4448 no 3_766
H58 O8 2.7043 no 3_766
H58 N2 3.3888 no 3_766
H58 C29 3.0354 no 3_766
H58 C30 2.8735 no 3_766
H58 C53 3.5250 no 3_766
H58 C54 3.5647 no 3_766
H58 H13 2.7563 no 3_766
H58 H14 2.4434 no 3_766
H58 H22 3.4743 no 3_766
H58 H23 3.5387 no 3_766

loop_
_geom_torsion_atom_site_label_1
_geom_torsion_atom_site_label_2
_geom_torsion_atom_site_label_3
_geom_torsion_atom_site_label_4
_geom_torsion
_geom_torsion_publ_flag
Pd2 Pd1 C1 C2 28.3(3) no
Pd2 Pd1 C1 C25 145.58(14) no
C1 Pd1 Pd2 C4 -12.25(14) no
C1 Pd1 Pd2 C5 8.31(14) no
C1 Pd1 Pd2 C6 -9.75(14) no
C1 Pd1 Pd2 C44 161.84(14) no
C1 Pd1 Pd2 C45 178.91(14) no
C1 Pd1 Pd2 C46 161.16(14) no
Pd2 Pd1 C2 C1 -160.51(12) no
Pd2 Pd1 C2 C3 -33.70(14) no
C2 Pd1 Pd2 C4 4.48(11) no
C2 Pd1 Pd2 C5 25.04(11) no
C2 Pd1 Pd2 C6 6.97(11) no
C2 Pd1 Pd2 C44 178.56(11) no
C2 Pd1 Pd2 C45 -164.36(11) no
C2 Pd1 Pd2 C46 177.89(11) no
Pd2 Pd1 C3 C2 145.30(14) no
Pd2 Pd1 C3 C4 26.24(15) no
C3 Pd1 Pd2 C4 -16.87(10) no
C3 Pd1 Pd2 C5 3.69(10) no
C3 Pd1 Pd2 C6 -14.37(11) no
C3 Pd1 Pd2 C44 157.22(10) no
C3 Pd1 Pd2 C45 174.29(10) no
C3 Pd1 Pd2 C46 156.54(10) no
Pd2 Pd1 C46 C45 -32.81(16) no
Pd2 Pd1 C46 C47 -142.03(15) no
C46 Pd1 Pd2 C4 -173.41(10) no
C46 Pd1 Pd2 C5 -152.85(10) no
C46 Pd1 Pd2 C6 -170.91(10) no
C46 Pd1 Pd2 C44 0.67(10) no
C46 Pd1 Pd2 C45 17.75(10) no
Pd2 Pd1 C47 C46 30.27(11) no
Pd2 Pd1 C47 C48 158.61(12) no
C47 Pd1 Pd2 C4 165.86(9) no
C47 Pd1 Pd2 C5 -173.58(9) no
C47 Pd1 Pd2 C6 168.35(9) no
C47 Pd1 Pd2 C44 -20.06(9) no
C47 Pd1 Pd2 C45 -2.98(9) no
C47 Pd1 Pd2 C46 -20.74(9) no
Pd2 Pd1 C48 C47 -24.33(17) no
Pd2 Pd1 C48 C49 -142.79(15) no
C48 Pd1 Pd2 C4 -179.60(11) no
C48 Pd1 Pd2 C5 -159.04(11) no
C48 Pd1 Pd2 C6 -177.11(11) no
C48 Pd1 Pd2 C44 -5.52(11) no
C48 Pd1 Pd2 C45 11.56(11) no
C48 Pd1 Pd2 C46 -6.19(11) no
C1 Pd1 C2 C3 126.8(3) no
C2 Pd1 C1 C25 117.3(4) no
C1 Pd1 C3 C2 -31.23(13) no
C1 Pd1 C3 C4 -150.3(3) no
C3 Pd1 C1 C2 33.12(14) no
C3 Pd1 C1 C25 150.4(3) no
C1 Pd1 C47 C46 -151.72(15) no
C1 Pd1 C47 C48 -23.4(3) no
C47 Pd1 C1 C2 -148.79(14) no
C47 Pd1 C1 C25 -31.5(4) no
C1 Pd1 C48 C47 164.55(14) no
C1 Pd1 C48 C49 46.1(3) no
C48 Pd1 C1 C2 -163.14(14) no
C48 Pd1 C1 C25 -45.9(3) no
C2 Pd1 C3 C4 -119.1(3) no
C3 Pd1 C2 C1 -126.8(3) no
C2 Pd1 C46 Pd2 -5.5(4) no
C2 Pd1 C46 C45 -38.3(5) no
C2 Pd1 C46 C47 -147.5(3) no
C46 Pd1 C2 C1 -155.9(3) no
C46 Pd1 C2 C3 -29.1(4) no
C2 Pd1 C48 C47 149.75(16) no
C2 Pd1 C48 C49 31.3(3) no
C48 Pd1 C2 C1 24.9(3) no
C48 Pd1 C2 C3 151.66(15) no
C3 Pd1 C46 Pd2 -26.26(15) no
C3 Pd1 C46 C45 -59.1(3) no
C3 Pd1 C46 C47 -168.29(13) no
C46 Pd1 C3 C2 167.65(11) no
C46 Pd1 C3 C4 48.6(3) no
C3 Pd1 C47 C46 24.2(4) no
C3 Pd1 C47 C48 152.5(3) no
C47 Pd1 C3 C2 151.7(3) no
C47 Pd1 C3 C4 32.7(5) no
C46 Pd1 C47 C48 128.3(3) no
C47 Pd1 C46 Pd2 142.0(2) no
C47 Pd1 C46 C45 109.2(3) no
C46 Pd1 C48 C47 -29.93(12) no
C46 Pd1 C48 C49 -148.4(3) no
C48 Pd1 C46 Pd2 173.94(14) no
C48 Pd1 C46 C45 141.1(3) no
C48 Pd1 C46 C47 31.91(12) no
C47 Pd1 C48 C49 -118.5(3) no
C48 Pd1 C47 C46 -128.3(3) no
Pd1 Pd2 C4 C3 26.36(14) no
Pd1 Pd2 C4 C5 146.30(13) no
Pd1 Pd2 C5 C4 -32.04(12) no
Pd1 Pd2 C5 C6 -159.41(10) no
Pd1 Pd2 C6 C5 29.83(17) no
Pd1 Pd2 C6 C7 146.23(11) no
Pd1 Pd2 C44 C43 140.08(13) no
Pd1 Pd2 C44 C45 28.61(13) no
Pd1 Pd2 C45 C44 -156.18(11) no
Pd1 Pd2 C45 C46 -25.39(11) no
Pd1 Pd2 C46 C45 148.94(15) no
Pd1 Pd2 C46 C47 37.92(15) no
C4 Pd2 C5 C6 -127.4(3) no
C5 Pd2 C4 C3 -119.9(3) no
C5 Pd2 C4 C5 -0(2508087) no
C4 Pd2 C6 C5 32.36(12) no
C4 Pd2 C6 C7 148.8(3) no
C6 Pd2 C4 C3 -151.8(3) no
C6 Pd2 C4 C5 -31.82(11) no
C4 Pd2 C45 C44 178.3(2) no
C4 Pd2 C45 C46 -50.9(4) no
C45 Pd2 C4 C3 53.8(4) no
C45 Pd2 C4 C5 173.7(2) no
C4 Pd2 C46 Pd1 7.55(15) no
C4 Pd2 C46 C45 156.49(13) no
C4 Pd2 C46 C47 45.5(3) no
C46 Pd2 C4 C3 19.7(3) no
C46 Pd2 C4 C5 139.61(12) no
C5 Pd2 C6 C7 116.4(3) no
C6 Pd2 C5 C4 127.4(3) no
C5 Pd2 C44 C43 -74.0(2) no
C5 Pd2 C44 C45 174.50(11) no
C44 Pd2 C5 C4 176.86(10) no
C44 Pd2 C5 C6 49.49(19) no
C5 Pd2 C46 Pd1 54.9(3) no
C5 Pd2 C46 C45 -156.19(16) no
C5 Pd2 C46 C47 92.8(3) no
C46 Pd2 C5 C4 -76.0(3) no
C46 Pd2 C5 C6 156.63(15) no
C6 Pd2 C44 C43 -45.83(19) no
C6 Pd2 C44 C45 -157.31(11) no
C44 Pd2 C6 C5 -142.96(11) no
C44 Pd2 C6 C7 -26.6(2) no
C6 Pd2 C45 C44 32.3(2) no
C6 Pd2 C45 C46 163.06(12) no
C45 Pd2 C6 C5 -162.43(12) no
C45 Pd2 C6 C7 -46.0(3) no
C44 Pd2 C45 C46 130.8(3) no
C45 Pd2 C44 C43 111.5(3) no
C44 Pd2 C46 Pd1 -179.38(12) no
C44 Pd2 C46 C45 -30.44(11) no
C44 Pd2 C46 C47 -141.5(3) no
C46 Pd2 C44 C43 140.7(2) no
C46 Pd2 C44 C45 29.22(11) no
C45 Pd2 C46 Pd1 -148.9(2) no
C45 Pd2 C46 C47 -111.0(3) no
C46 Pd2 C45 C44 -130.8(3) no
Pd4 Pd3 C14 C13 142.30(13) no
Pd4 Pd3 C14 C15 29.98(14) no
C14 Pd3 Pd4 C16 0.27(9) no
C14 Pd3 Pd4 C17 -21.29(9) no
C14 Pd3 Pd4 C18 -7.59(9) no
C14 Pd3 Pd4 C31 156.67(9) no
C14 Pd3 Pd4 C32 176.99(9) no
C14 Pd3 Pd4 C33 156.94(9) no
Pd4 Pd3 C15 C14 -154.81(10) no
Pd4 Pd3 C15 C16 -25.39(10) no
C15 Pd3 Pd4 C16 17.88(8) no
C15 Pd3 Pd4 C17 -3.68(8) no
C15 Pd3 Pd4 C18 10.03(8) no
C15 Pd3 Pd4 C31 174.28(8) no
C15 Pd3 Pd4 C32 -165.40(8) no
C15 Pd3 Pd4 C33 174.55(8) no
Pd4 Pd3 C16 C15 148.87(14) no
Pd4 Pd3 C16 C17 38.99(13) no
C16 Pd3 Pd4 C17 -21.56(8) no
C16 Pd3 Pd4 C18 -7.86(8) no
C16 Pd3 Pd4 C31 156.40(9) no
C16 Pd3 Pd4 C32 176.72(9) no
C16 Pd3 Pd4 C33 156.67(8) no
Pd4 Pd3 C34 C33 25.79(12) no
Pd4 Pd3 C34 C35 143.78(13) no
C34 Pd3 Pd4 C16 -173.51(9) no
C34 Pd3 Pd4 C17 164.94(9) no
C34 Pd3 Pd4 C18 178.64(9) no
C34 Pd3 Pd4 C31 -17.11(9) no
C34 Pd3 Pd4 C32 3.22(9) no
C34 Pd3 Pd4 C33 -16.83(9) no
Pd4 Pd3 C35 C34 -34.63(12) no
Pd4 Pd3 C35 C36 -163.22(10) no
C35 Pd3 Pd4 C16 -151.76(9) no
C35 Pd3 Pd4 C17 -173.31(9) no
C35 Pd3 Pd4 C18 -159.61(9) no
C35 Pd3 Pd4 C31 4.64(9) no
C35 Pd3 Pd4 C32 24.96(9) no
C35 Pd3 Pd4 C33 4.92(9) no
Pd4 Pd3 C36 C35 24.63(18) no
Pd4 Pd3 C36 C37 141.68(12) no
C36 Pd3 Pd4 C16 -166.89(12) no
C36 Pd3 Pd4 C17 171.55(12) no
C36 Pd3 Pd4 C18 -174.75(12) no
C36 Pd3 Pd4 C31 -10.49(12) no
C36 Pd3 Pd4 C32 9.83(12) no
C36 Pd3 Pd4 C33 -10.22(12) no
C14 Pd3 C15 C16 129.4(2) no
C15 Pd3 C14 C13 112.3(3) no
C14 Pd3 C16 Pd4 -179.75(11) no
C14 Pd3 C16 C15 -30.88(11) no
C14 Pd3 C16 C17 -140.8(2) no
C16 Pd3 C14 C13 142.5(2) no
C16 Pd3 C14 C15 30.22(10) no
C14 Pd3 C35 C34 176.35(10) no
C14 Pd3 C35 C36 47.76(19) no
C35 Pd3 C14 C13 -74.0(2) no
C35 Pd3 C14 C15 173.67(11) no
C14 Pd3 C36 C35 -144.29(12) no
C14 Pd3 C36 C37 -27.24(19) no
C36 Pd3 C14 C13 -46.51(18) no
C36 Pd3 C14 C15 -158.84(12) no
C15 Pd3 C16 Pd4 -148.87(18) no
C15 Pd3 C16 C17 -109.9(3) no
C16 Pd3 C15 C14 -129.4(2) no
C15 Pd3 C34 C33 54.8(4) no
C15 Pd3 C34 C35 172.7(2) no
C34 Pd3 C15 C14 178.0(2) no
C34 Pd3 C15 C16 -52.5(3) no
C15 Pd3 C36 C35 -162.03(11) no
C15 Pd3 C36 C37 -45.0(3) no
C36 Pd3 C15 C14 29.7(2) no
C36 Pd3 C15 C16 159.13(12) no
C16 Pd3 C34 C33 19.1(2) no
C16 Pd3 C34 C35 137.12(11) no
C34 Pd3 C16 Pd4 7.57(14) no
C34 Pd3 C16 C15 156.44(11) no
C34 Pd3 C16 C17 46.6(3) no
C16 Pd3 C35 C34 -79.0(3) no
C16 Pd3 C35 C36 152.39(14) no
C35 Pd3 C16 Pd4 55.7(2) no
C35 Pd3 C16 C15 -155.39(16) no
C35 Pd3 C16 C17 94.7(3) no
C34 Pd3 C35 C36 -128.6(3) no
C35 Pd3 C34 C33 -118.0(3) no
C34 Pd3 C36 C35 31.39(11) no
C34 Pd3 C36 C37 148.4(2) no
C36 Pd3 C34 C33 -149.35(19) no
C36 Pd3 C34 C35 -31.36(11) no
C35 Pd3 C36 C37 117.0(3) no
C36 Pd3 C35 C34 128.6(3) no
Pd3 Pd4 C16 C15 -32.79(14) no
Pd3 Pd4 C16 C17 -140.80(13) no
Pd3 Pd4 C17 C16 31.14(10) no
Pd3 Pd4 C17 C18 159.55(11) no
Pd3 Pd4 C18 C17 -23.14(14) no
Pd3 Pd4 C18 C19 -139.05(15) no
Pd3 Pd4 C31 C32 34.68(16) no
Pd3 Pd4 C31 C55 152.16(12) no
Pd3 Pd4 C32 C31 -155.74(9) no
Pd3 Pd4 C32 C33 -31.25(12) no
Pd3 Pd4 C33 C32 147.55(13) no
Pd3 Pd4 C33 C34 25.87(13) no
C16 Pd4 C17 C18 128.4(2) no
C17 Pd4 C16 Pd3 140.80(18) no
C17 Pd4 C16 C15 108.0(3) no
C16 Pd4 C18 C17 -30.24(11) no
C16 Pd4 C18 C19 -146.2(3) no
C18 Pd4 C16 Pd3 172.28(12) no
C18 Pd4 C16 C15 139.5(3) no
C18 Pd4 C16 C17 31.48(11) no
C16 Pd4 C31 C32 145.0(3) no
C16 Pd4 C31 C55 -97.5(3) no
C31 Pd4 C16 Pd3 -125.9(3) no
C31 Pd4 C16 C15 -158.7(2) no
C31 Pd4 C16 C17 93.3(3) no
C16 Pd4 C32 C31 -148.8(2) no
C16 Pd4 C32 C33 -24.3(4) no
C32 Pd4 C16 Pd3 -8.3(3) no
C32 Pd4 C16 C15 -41.1(4) no
C32 Pd4 C16 C17 -149.1(3) no
C16 Pd4 C33 C32 169.46(10) no
C16 Pd4 C33 C34 47.8(2) no
C33 Pd4 C16 Pd3 -25.59(13) no
C33 Pd4 C16 C15 -58.4(3) no
C33 Pd4 C16 C17 -166.38(11) no
C17 Pd4 C18 C19 -115.9(3) no
C18 Pd4 C17 C16 -128.4(3) no
C17 Pd4 C31 C32 -148.55(13) no
C17 Pd4 C31 C55 -31.1(3) no
C31 Pd4 C17 C16 -146.58(13) no
C31 Pd4 C17 C18 -18.2(3) no
C17 Pd4 C33 C32 151.53(19) no
C17 Pd4 C33 C34 29.9(4) no
C33 Pd4 C17 C16 27.4(3) no
C33 Pd4 C17 C18 155.8(2) no
C18 Pd4 C31 C32 -159.71(11) no
C18 Pd4 C31 C55 -42.2(2) no
C31 Pd4 C18 C17 168.27(11) no
C31 Pd4 C18 C19 52.4(2) no
C18 Pd4 C32 C31 30.4(3) no
C18 Pd4 C32 C33 154.87(12) no
C32 Pd4 C18 C17 150.12(13) no
C32 Pd4 C18 C19 34.2(3) no
C31 Pd4 C32 C33 124.5(3) no
C32 Pd4 C31 C55 117.5(3) no
C31 Pd4 C33 C32 -32.66(11) no
C31 Pd4 C33 C34 -154.3(2) no
C33 Pd4 C31 C32 34.40(12) no
C33 Pd4 C31 C55 151.9(3) no
C32 Pd4 C33 C34 -121.7(3) no
C33 Pd4 C32 C31 -124.5(3) no
F10 F5 B2 F6 -9.9(6) no
F10 F5 B2 F7 106.0(8) no
F10 F5 B2 F8 -122.1(7) no
F10 F5 B2 F11 120.5(7) no
F10 F5 B2 F12 -128.0(7) no
F9 F6 B2 F5 176.4(6) no
F9 F6 B2 F7 58.3(6) no
F9 F6 B2 F8 -74.9(6) no
F9 F6 B2 F9 0(2760406) no
F9 F6 B2 F10 160.9(7) no
F9 F6 B2 F11 66.6(8) no
F9 F6 B2 F12 -81.6(7) no
F6 F9 B2 F6 -0(3091772) no
F6 F9 B2 F7 -122.1(5) no
F6 F9 B2 F8 112.7(5) no
F6 F9 B2 F10 -11.4(4) no
F6 F9 B2 F11 -132.5(5) no
F6 F9 B2 F12 116.7(5) no
F5 F10 B2 F6 163.8(10) no
F5 F10 B2 F7 -105.0(6) no
F5 F10 B2 F8 91.1(8) no
F5 F10 B2 F9 -179.3(5) no
F5 F10 B2 F11 -85.0(7) no
F5 F10 B2 F12 78.8(9) no
Pd1 C1 C2 C3 -61.5(3) no
Pd1 C1 C25 C26 111.8(3) no
Pd1 C1 C25 C30 -69.8(4) no
C2 C1 C25 C26 -165.3(3) no
C2 C1 C25 C30 13.1(5) no
C25 C1 C2 Pd1 -116.2(4) no
C25 C1 C2 C3 -177.7(3) no
Pd1 C2 C3 C4 93.1(3) no
C1 C2 C3 Pd1 64.4(3) no
C1 C2 C3 C4 157.5(3) no
Pd1 C3 C4 Pd2 -32.4(3) no
Pd1 C3 C4 C5 -105.4(3) no
C2 C3 C4 Pd2 -105.8(3) no
C2 C3 C4 C5 -178.8(3) no
Pd2 C4 C5 Pd2 0(2538837) no
Pd2 C4 C5 C6 60.0(2) no
C3 C4 C5 Pd2 93.7(3) no
C3 C4 C5 C6 153.7(3) no
Pd2 C5 C6 C7 -109.1(2) no
C4 C5 C6 Pd2 -60.3(3) no
C4 C5 C6 C7 -169.4(3) no
Pd2 C6 C7 C8 -117.2(2) no
Pd2 C6 C7 C12 63.1(3) no
C5 C6 C7 C8 -36.1(4) no
C5 C6 C7 C12 144.1(3) no
C6 C7 C8 C9 -179.1(3) no
C6 C7 C12 C11 179.4(3) no
C6 C7 C12 C13 -0.2(4) no
C8 C7 C12 C11 -0.3(4) no
C8 C7 C12 C13 180.0(3) no
C12 C7 C8 C9 0.7(5) no
C7 C8 C9 C10 -0.8(5) no
C8 C9 C10 C11 0.6(5) no
C9 C10 C11 C12 -0.3(5) no
C10 C11 C12 C7 0.2(4) no
C10 C11 C12 C13 179.8(3) no
C7 C12 C13 C14 134.5(3) no
C7 C12 C13 C43 -94.9(3) no
C11 C12 C13 C14 -45.1(4) no
C11 C12 C13 C43 85.4(3) no
C12 C13 C14 Pd3 166.26(17) no
C12 C13 C14 C15 -111.4(3) no
C12 C13 C43 C42 -74.0(3) no
C12 C13 C43 C44 55.0(3) no
C14 C13 C43 C42 55.5(3) no
C14 C13 C43 C44 -175.49(19) no
C43 C13 C14 Pd3 34.3(3) no
C43 C13 C14 C15 116.6(3) no
Pd3 C14 C15 C16 -67.6(2) no
C13 C14 C15 Pd3 -115.1(3) no
C13 C14 C15 C16 177.4(2) no
Pd3 C15 C16 Pd4 35.21(18) no
Pd3 C15 C16 C17 108.2(2) no
C14 C15 C16 Pd3 63.4(3) no
C14 C15 C16 Pd4 98.6(3) no
C14 C15 C16 C17 171.6(3) no
Pd3 C16 C17 Pd4 -42.20(17) no
Pd3 C16 C17 C18 -107.5(3) no
Pd4 C16 C17 C18 -65.3(2) no
C15 C16 C17 Pd4 -113.7(3) no
C15 C16 C17 C18 -179.0(2) no
Pd4 C17 C18 C19 115.9(3) no
C16 C17 C18 Pd4 70.0(3) no
C16 C17 C18 C19 -174.1(3) no
Pd4 C18 C19 C20 -85.0(3) no
Pd4 C18 C19 C24 99.5(3) no
C17 C18 C19 C20 -169.7(3) no
C17 C18 C19 C24 14.9(4) no
C18 C19 C20 C21 -176.8(3) no
C18 C19 C24 C23 175.6(3) no
C20 C19 C24 C23 0.2(4) no
C24 C19 C20 C21 -1.2(4) no
C19 C20 C21 C22 0.9(5) no
C20 C21 C22 C23 0.5(5) no
C21 C22 C23 C24 -1.5(5) no
C22 C23 C24 C19 1.2(5) no
C1 C25 C26 C27 178.4(3) no
C1 C25 C30 C29 -177.8(3) no
C26 C25 C30 C29 0.6(5) no
C30 C25 C26 C27 -0.1(5) no
C25 C26 C27 C28 -0.2(5) no
C26 C27 C28 C29 -0.1(6) no
C27 C28 C29 C30 0.6(6) no
C28 C29 C30 C25 -0.9(6) no
Pd4 C31 C32 C33 -62.89(19) no
Pd4 C31 C55 C56 115.7(3) no
Pd4 C31 C55 C60 -64.1(4) no
C32 C31 C55 C56 -162.5(3) no
C32 C31 C55 C60 17.8(5) no
C55 C31 C32 Pd4 -114.5(3) no
C55 C31 C32 C33 -177.4(3) no
Pd4 C32 C33 C34 93.3(3) no
C31 C32 C33 Pd4 65.7(3) no
C31 C32 C33 C34 159.0(3) no
Pd4 C33 C34 Pd3 -32.2(2) no
Pd4 C33 C34 C35 -105.7(3) no
C32 C33 C34 Pd3 -106.1(3) no
C32 C33 C34 C35 -179.6(3) no
Pd3 C34 C35 C36 59.1(2) no
C33 C34 C35 Pd3 94.2(3) no
C33 C34 C35 C36 153.3(3) no
Pd3 C35 C36 Pd3 -0(2012062) no
Pd3 C35 C36 C37 -107.3(3) no
C34 C35 C36 Pd3 -59.1(3) no
C34 C35 C36 C37 -166.3(3) no
Pd3 C36 C37 C38 -113.6(2) no
Pd3 C36 C37 C42 64.3(3) no
C35 C36 C37 C38 -33.5(4) no
C35 C36 C37 C42 144.4(3) no
C36 C37 C38 C39 176.5(3) no
C36 C37 C42 C41 -177.6(3) no
C36 C37 C42 C43 0.2(4) no
C38 C37 C42 C41 0.4(4) no
C38 C37 C42 C43 178.2(3) no
C42 C37 C38 C39 -1.5(5) no
C37 C38 C39 C40 1.7(5) no
C38 C39 C40 C41 -0.7(5) no
C39 C40 C41 C42 -0.4(5) no
C40 C41 C42 C37 0.5(5) no
C40 C41 C42 C43 -177.3(3) no
C37 C42 C43 C13 -97.1(3) no
C37 C42 C43 C44 132.3(3) no
C41 C42 C43 C13 80.7(3) no
C41 C42 C43 C44 -49.9(4) no
C13 C43 C44 Pd2 33.9(3) no
C13 C43 C44 C45 115.2(3) no
C42 C43 C44 Pd2 164.39(18) no
C42 C43 C44 C45 -114.3(3) no
Pd2 C44 C45 C46 -66.6(3) no
C43 C44 C45 Pd2 -114.3(3) no
C43 C44 C45 C46 179.1(2) no
Pd2 C45 C46 Pd1 35.0(2) no
Pd2 C45 C46 C47 108.5(2) no
C44 C45 C46 Pd1 97.5(3) no
C44 C45 C46 Pd2 62.4(3) no
C44 C45 C46 C47 170.9(3) no
Pd1 C46 C47 Pd1 0(2510951) no
Pd1 C46 C47 C48 -64.9(2) no
Pd2 C46 C47 Pd1 -40.93(19) no
Pd2 C46 C47 C48 -105.8(3) no
C45 C46 C47 Pd1 -113.3(3) no
C45 C46 C47 C48 -178.2(3) no
Pd1 C47 C48 C49 110.1(3) no
C46 C47 C48 Pd1 70.1(3) no
C46 C47 C48 C49 -179.9(3) no
Pd1 C48 C49 C50 -95.9(3) no
Pd1 C48 C49 C54 84.8(3) no
C47 C48 C49 C50 -178.6(3) no
C47 C48 C49 C54 2.0(5) no
C48 C49 C50 C51 -178.8(3) no
C48 C49 C54 C53 179.1(3) no
C50 C49 C54 C53 -0.3(5) no
C54 C49 C50 C51 0.6(5) no
C49 C50 C51 C52 -1.0(5) no
C50 C51 C52 C53 1.1(6) no
C51 C52 C53 C54 -0.8(6) no
C52 C53 C54 C49 0.4(6) no
C31 C55 C56 C57 -179.9(3) no
C31 C55 C60 C59 179.6(3) no
C56 C55 C60 C59 -0.1(5) no
C60 C55 C56 C57 -0.1(5) no
C55 C56 C57 C58 1.2(5) no
C56 C57 C58 C59 -1.9(5) no
C57 C58 C59 C60 1.6(6) no
C58 C59 C60 C55 -0.6(5) no
